data_7000348
loop_
_publ_author_name
'Marson, Angelica'
'Ernsting, Johanneke E.'
'Lutz, Martin'
'Spek, Anthony L.'
'van Leeuwen, Piet W. N. M.'
'Kamer, Paul C. J.'

_publ_section_title
;
 A novel hemilabile calix[4],quinoline-based P,N-ligand: coordination
 chemistry and complex characterisation
;
_journal_issue 4
_journal_name_full 'Dalton Transactions'
_journal_page_first 621
_journal_paper_doi 10.1039/b814469a
_journal_year 2009
_chemical_formula_moiety 'C108 H120 Cl2 N2 O8 P2 Pt, 5(C2 H3 N)'
_chemical_formula_sum 'C118 H135 Cl2 N7 O8 P2 Pt'
_chemical_formula_weight 2107.26
_chemical_name_systematic
;
?
;
_space_group_IT_number 2
_symmetry_cell_setting triclinic
_symmetry_space_group_name_Hall '-P 1'
_symmetry_space_group_name_H-M 'P -1'
_atom_sites_solution_hydrogens geom
_atom_sites_solution_primary direct
_atom_sites_solution_secondary difmap
_audit_creation_method SHELXL-97
_cell_angle_alpha 67.813(2)
_cell_angle_beta 83.508(2)
_cell_angle_gamma 75.3620(10)
_cell_formula_units_Z 2
_cell_length_a 16.7427(6)
_cell_length_b 20.2761(8)
_cell_length_c 22.7693(10)
_cell_measurement_temperature 150(2)
_cell_volume 6923.7(5)
_computing_cell_refinement Peakref
_computing_data_collection 'Nonius COLLECT'
_computing_data_reduction EvalCCD
_computing_structure_refinement 'SHELXL-97 (Sheldrick, 1997)'
_computing_structure_solution 'SHELXS-97 (Sheldrick, 1990)'
_diffrn_ambient_temperature 150(2)
_diffrn_measured_fraction_theta_full 0.873
_diffrn_measured_fraction_theta_max 0.873
_diffrn_measurement_device_type 'Nonius KappaCCD'
_diffrn_radiation_monochromator graphite
_diffrn_radiation_source 'rotating anode'
_diffrn_radiation_type MoK\a
_diffrn_radiation_wavelength 0.71073
_diffrn_reflns_av_R_equivalents 0.0871
_diffrn_reflns_av_sigmaI/netI 0.0670
_diffrn_reflns_limit_h_max 16
_diffrn_reflns_limit_h_min -20
_diffrn_reflns_limit_k_max 24
_diffrn_reflns_limit_k_min -24
_diffrn_reflns_limit_l_max 27
_diffrn_reflns_limit_l_min -27
_diffrn_reflns_number 61712
_diffrn_reflns_theta_full 25.50
_diffrn_reflns_theta_max 25.50
_diffrn_reflns_theta_min 1.51
_exptl_absorpt_coefficient_mu 1.121
_exptl_absorpt_correction_type none
_exptl_crystal_colour colourless
_exptl_crystal_density_diffrn 1.011
_exptl_crystal_density_method 'not measured'
_exptl_crystal_description block
_exptl_crystal_F_000 2196
_exptl_crystal_size_max 0.20
_exptl_crystal_size_mid 0.20
_exptl_crystal_size_min 0.20
_platon_squeeze_details
;
;
_refine_diff_density_max 3.826
_refine_diff_density_min -1.520
_refine_diff_density_rms 0.168
_refine_ls_extinction_method none
_refine_ls_goodness_of_fit_ref 1.052
_refine_ls_hydrogen_treatment constr
_refine_ls_matrix_type full
_refine_ls_number_parameters 661
_refine_ls_number_reflns 22534
_refine_ls_number_restraints 1008
_refine_ls_restrained_S_all 1.050
_refine_ls_R_factor_all 0.0978
_refine_ls_R_factor_gt 0.0832
_refine_ls_shift/su_max 0.038
_refine_ls_shift/su_mean 0.001
_refine_ls_structure_factor_coef Fsqd
_refine_ls_weighting_details 'calc w=1/[\s^2^(Fo^2^)+(0.0304P)^2^+130.1771P] where P=(Fo^2^+2Fc^2^)/3'
_refine_ls_weighting_scheme calc
_refine_ls_wR_factor_gt 0.1987
_refine_ls_wR_factor_ref 0.2063
_reflns_number_gt 18863
_reflns_number_total 22534
_reflns_threshold_expression >2sigma(I)
_cod_data_source_file b814469a.txt
_cod_data_source_block s3346a
_cod_database_code 7000348

loop_
_symmetry_equiv_pos_as_xyz
'x, y, z'
'-x, -y, -z'

loop_
_atom_site_label
_atom_site_type_symbol
_atom_site_fract_x
_atom_site_fract_y
_atom_site_fract_z
_atom_site_U_iso_or_equiv
_atom_site_adp_type
_atom_site_occupancy
_atom_site_symmetry_multiplicity
_atom_site_calc_flag
_atom_site_refinement_flags
_atom_site_disorder_assembly
_atom_site_disorder_group
Pt1 Pt 0.099355(18) 0.181550(17) 0.320866(14) 0.01561(10) Uani 1 1 d . . .
Cl1 Cl -0.01269(12) 0.14630(12) 0.29825(10) 0.0257(5) Uani 1 1 d . . .
Cl2 Cl 0.05665(13) 0.14006(12) 0.42753(9) 0.0257(4) Uani 1 1 d . . .
P1 P 0.13716(12) 0.20848(12) 0.21986(9) 0.0192(4) Uani 1 1 d . . .
O11 O 0.1169(3) 0.1639(3) 0.1819(3) 0.0231(13) Uani 1 1 d . . .
O12 O 0.0932(3) 0.2918(3) 0.1818(3) 0.0238(13) Uani 1 1 d . . .
O13 O 0.2327(3) 0.2014(3) 0.2087(2) 0.0170(11) Uani 1 1 d . . .
O14 O 0.2259(3) 0.0542(4) 0.2777(3) 0.0265(14) Uani 1 1 d . . .
N1 N 0.2694(4) -0.1237(4) 0.3828(3) 0.0239(15) Uiso 1 1 d . . .
C11 C 0.0499(6) 0.1436(5) 0.1648(4) 0.0278(19) Uiso 1 1 d . . .
C12 C 0.0561(6) 0.0701(5) 0.1777(4) 0.032(2) Uiso 1 1 d . . .
C13 C -0.0001(7) 0.0492(6) 0.1513(5) 0.043(3) Uiso 1 1 d . . .
H11 H 0.0058 -0.0014 0.1598 0.052 Uiso 1 1 calc R . .
C14 C -0.0629(6) 0.0981(6) 0.1139(5) 0.050(3) Uiso 1 1 d D A .
C15 C -0.0736(7) 0.1732(6) 0.1067(5) 0.044(3) Uiso 1 1 d . . .
H12 H -0.1199 0.2082 0.0843 0.053 Uiso 1 1 calc R . .
C16 C -0.0184(6) 0.1966(5) 0.1315(5) 0.032(2) Uiso 1 1 d . . .
C17 C -0.0376(6) 0.2762(5) 0.1243(5) 0.034(2) Uiso 1 1 d . . .
H13 H -0.0921 0.3007 0.1043 0.041 Uiso 1 1 calc R . .
H14 H -0.0419 0.2792 0.1670 0.041 Uiso 1 1 calc R . .
C18 C 0.0909(5) 0.3214(5) 0.1147(4) 0.0254(18) Uiso 1 1 d . . .
C19 C 0.0254(6) 0.3172(5) 0.0855(5) 0.034(2) Uiso 1 1 d . . .
C110 C 0.0217(7) 0.3499(6) 0.0193(5) 0.041(2) Uiso 1 1 d . . .
H15 H -0.0223 0.3469 -0.0018 0.049 Uiso 1 1 calc R . .
C111 C 0.0809(6) 0.3867(5) -0.0162(4) 0.041(2) Uiso 1 1 d D . .
C112 C 0.1468(6) 0.3896(5) 0.0158(4) 0.031(2) Uiso 1 1 d . . .
H16 H 0.1879 0.4143 -0.0080 0.037 Uiso 1 1 calc R . .
C113 C 0.1527(6) 0.3565(5) 0.0825(4) 0.029(2) Uiso 1 1 d . . .
C114 C 0.2235(5) 0.3555(4) 0.1171(4) 0.0211(17) Uiso 1 1 d . . .
H17 H 0.2049 0.3533 0.1605 0.025 Uiso 1 1 calc R . .
H18 H 0.2425 0.4014 0.0951 0.025 Uiso 1 1 calc R . .
C115 C 0.2969(5) 0.2190(4) 0.1633(4) 0.0150(15) Uiso 1 1 d . . .
C116 C 0.2949(5) 0.2910(4) 0.1212(4) 0.0169(16) Uiso 1 1 d . . .
C117 C 0.3637(5) 0.3041(4) 0.0818(4) 0.0205(17) Uiso 1 1 d . . .
H19 H 0.3618 0.3523 0.0521 0.025 Uiso 1 1 calc R . .
C118 C 0.4347(6) 0.2504(5) 0.0836(4) 0.0280(19) Uiso 1 1 d . . .
C119 C 0.4354(5) 0.1799(5) 0.1291(4) 0.0222(17) Uiso 1 1 d . . .
H110 H 0.4837 0.1422 0.1323 0.027 Uiso 1 1 calc R . .
C120 C 0.3687(5) 0.1631(4) 0.1693(4) 0.0208(17) Uiso 1 1 d . . .
C121 C 0.3772(5) 0.0873(4) 0.2196(4) 0.0195(16) Uiso 1 1 d . . .
H111 H 0.3542 0.0909 0.2606 0.023 Uiso 1 1 calc R . .
H112 H 0.4363 0.0621 0.2253 0.023 Uiso 1 1 calc R . .
C122 C 0.2553(5) 0.0364(4) 0.2205(4) 0.0195(17) Uiso 1 1 d . . .
C123 C 0.3311(5) 0.0434(4) 0.1996(4) 0.0208(17) Uiso 1 1 d . . .
C124 C 0.3612(5) 0.0197(4) 0.1494(4) 0.0228(18) Uiso 1 1 d . . .
H113 H 0.4141 0.0259 0.1314 0.027 Uiso 1 1 calc R . .
C125 C 0.3162(6) -0.0124(5) 0.1249(5) 0.034(2) Uiso 1 1 d . . .
C126 C 0.2358(6) -0.0167(5) 0.1501(4) 0.032(2) Uiso 1 1 d . . .
H114 H 0.2023 -0.0356 0.1323 0.039 Uiso 1 1 calc R . .
C127 C 0.2041(5) 0.0059(5) 0.2005(4) 0.0257(19) Uiso 1 1 d . . .
C128 C 0.1171(6) 0.0098(5) 0.2229(5) 0.033(2) Uiso 1 1 d . . .
H115 H 0.1113 0.0168 0.2640 0.039 Uiso 1 1 calc R . .
H116 H 0.1035 -0.0375 0.2303 0.039 Uiso 1 1 calc R . .
C129 C -0.1239(6) 0.0778(5) 0.0803(5) 0.075(4) Uiso 1 1 d D . .
C13A C -0.1060(12) 0.1078(11) 0.0087(5) 0.012(8) Uiso 0.34(4) 1 d PD A 5
H17A H -0.1381 0.0896 -0.0129 0.019 Uiso 0.34(4) 1 calc PR A 5
H17B H -0.0470 0.0915 0.0004 0.019 Uiso 0.34(4) 1 calc PR A 5
H17C H -0.1215 0.1614 -0.0073 0.019 Uiso 0.34(4) 1 calc PR A 5
C13B C -0.1109(16) -0.0048(6) 0.1034(10) 0.048(10) Uiso 0.34(4) 1 d PD A 5
H18D H -0.1012 -0.0258 0.1491 0.072 Uiso 0.34(4) 1 calc PR A 5
H18E H -0.0630 -0.0246 0.0812 0.072 Uiso 0.34(4) 1 calc PR A 5
H18F H -0.1601 -0.0173 0.0948 0.072 Uiso 0.34(4) 1 calc PR A 5
C13C C -0.2119(6) 0.1123(16) 0.0941(12) 0.14(3) Uiso 0.34(4) 1 d PD A 5
H19G H -0.2369 0.0751 0.1266 0.215 Uiso 0.34(4) 1 calc PR A 5
H19H H -0.2438 0.1329 0.0552 0.215 Uiso 0.34(4) 1 calc PR A 5
H19I H -0.2117 0.1514 0.1095 0.215 Uiso 0.34(4) 1 calc PR A 5
C13D C -0.1323(19) 0.1294(13) 0.0115(7) 0.30(4) Uiso 0.66(4) 1 d PD A 6
H17J H -0.1257 0.1009 -0.0160 0.446 Uiso 0.66(4) 1 calc PR A 6
H17K H -0.0897 0.1577 0.0007 0.446 Uiso 0.66(4) 1 calc PR A 6
H17L H -0.1870 0.1628 0.0055 0.446 Uiso 0.66(4) 1 calc PR A 6
C13E C -0.0924(12) -0.0010(7) 0.0844(12) 0.069(7) Uiso 0.66(4) 1 d PD A 6
H18M H -0.0726 -0.0318 0.1273 0.103 Uiso 0.66(4) 1 calc PR A 6
H18N H -0.0470 -0.0037 0.0536 0.103 Uiso 0.66(4) 1 calc PR A 6
H18O H -0.1373 -0.0183 0.0750 0.103 Uiso 0.66(4) 1 calc PR A 6
C13F C -0.2079(7) 0.0857(17) 0.1143(13) 0.104(11) Uiso 0.66(4) 1 d PD A 6
H19P H -0.2009 0.0589 0.1600 0.156 Uiso 0.66(4) 1 calc PR A 6
H19Q H -0.2446 0.0658 0.0983 0.156 Uiso 0.66(4) 1 calc PR A 6
H19R H -0.2321 0.1376 0.1064 0.156 Uiso 0.66(4) 1 calc PR A 6
C133 C 0.0777(5) 0.4270(5) -0.0889(5) 0.055(3) Uiso 1 1 d D . .
C134 C 0.0021(6) 0.4191(6) -0.1151(5) 0.061(3) Uiso 1 1 d D . .
H120 H -0.0479 0.4386 -0.0946 0.092 Uiso 1 1 calc R . .
H121 H 0.0059 0.3673 -0.1066 0.092 Uiso 1 1 calc R . .
H122 H -0.0001 0.4464 -0.1610 0.092 Uiso 1 1 calc R . .
C135 C 0.0725(7) 0.5080(4) -0.1042(5) 0.070(4) Uiso 1 1 d D . .
H123 H 0.0712 0.5338 -0.1503 0.105 Uiso 1 1 calc R . .
H124 H 0.1207 0.5135 -0.0873 0.105 Uiso 1 1 calc R . .
H125 H 0.0221 0.5287 -0.0848 0.105 Uiso 1 1 calc R . .
C136 C 0.1555(6) 0.3949(6) -0.1197(5) 0.075(4) Uiso 1 1 d D . .
H126 H 0.1521 0.4188 -0.1659 0.113 Uiso 1 1 calc R . .
H127 H 0.1604 0.3422 -0.1079 0.113 Uiso 1 1 calc R . .
H128 H 0.2039 0.4028 -0.1052 0.113 Uiso 1 1 calc R . .
C137 C 0.5117(6) 0.2653(5) 0.0440(4) 0.043(3) Uiso 1 1 d D . .
C138 C 0.5022(9) 0.3449(5) 0.0013(6) 0.072(4) Uiso 1 1 d D . .
H129 H 0.4546 0.3600 -0.0259 0.108 Uiso 1 1 calc R . .
H130 H 0.5522 0.3511 -0.0250 0.108 Uiso 1 1 calc R . .
H131 H 0.4936 0.3752 0.0274 0.108 Uiso 1 1 calc R . .
C139 C 0.5828(9) 0.2452(8) 0.0888(6) 0.088(5) Uiso 1 1 d D . .
H132 H 0.5650 0.2675 0.1209 0.131 Uiso 1 1 calc R . .
H133 H 0.6300 0.2634 0.0644 0.131 Uiso 1 1 calc R . .
H134 H 0.5990 0.1919 0.1096 0.131 Uiso 1 1 calc R . .
C140 C 0.5325(10) 0.2163(7) 0.0052(7) 0.088(5) Uiso 1 1 d D . .
H135 H 0.5434 0.1649 0.0338 0.131 Uiso 1 1 calc R . .
H136 H 0.5816 0.2259 -0.0214 0.131 Uiso 1 1 calc R . .
H137 H 0.4859 0.2264 -0.0218 0.131 Uiso 1 1 calc R . .
C141 C 0.3562(6) -0.0399(5) 0.0714(5) 0.047(3) Uiso 1 1 d D . .
C142 C 0.2997(8) -0.0736(8) 0.0494(8) 0.088(5) Uiso 1 1 d D . .
H138 H 0.2519 -0.0355 0.0284 0.133 Uiso 1 1 calc R . .
H139 H 0.2809 -0.1112 0.0861 0.133 Uiso 1 1 calc R . .
H140 H 0.3299 -0.0958 0.0196 0.133 Uiso 1 1 calc R . .
C143 C 0.4355(7) -0.0993(6) 0.0939(7) 0.073(4) Uiso 1 1 d D . .
H141 H 0.4228 -0.1398 0.1312 0.109 Uiso 1 1 calc R . .
H142 H 0.4759 -0.0786 0.1051 0.109 Uiso 1 1 calc R . .
H143 H 0.4585 -0.1174 0.0599 0.109 Uiso 1 1 calc R . .
C144 C 0.3824(9) 0.0220(6) 0.0156(6) 0.075(4) Uiso 1 1 d D . .
H144 H 0.4092 0.0033 -0.0173 0.112 Uiso 1 1 calc R . .
H145 H 0.4211 0.0415 0.0300 0.112 Uiso 1 1 calc R . .
H146 H 0.3336 0.0610 -0.0019 0.112 Uiso 1 1 calc R . .
C145 C 0.2650(5) 0.0057(4) 0.3379(4) 0.0205(17) Uiso 1 1 d . . .
H147 H 0.2624 0.0340 0.3655 0.025 Uiso 1 1 calc R . .
H148 H 0.3240 -0.0138 0.3298 0.025 Uiso 1 1 calc R . .
C146 C 0.2240(5) -0.0576(4) 0.3721(4) 0.0203(17) Uiso 1 1 d . . .
C147 C 0.1407(5) -0.0434(5) 0.3953(4) 0.0245(18) Uiso 1 1 d . . .
H149 H 0.1097 0.0055 0.3861 0.029 Uiso 1 1 calc R . .
C148 C 0.1064(6) -0.1005(5) 0.4306(4) 0.0283(19) Uiso 1 1 d . . .
H150 H 0.0505 -0.0921 0.4449 0.034 Uiso 1 1 calc R . .
C149 C 0.1551(5) -0.1730(5) 0.4458(4) 0.0263(19) Uiso 1 1 d . . .
C150 C 0.1253(7) -0.2337(6) 0.4850(5) 0.043(3) Uiso 1 1 d . . .
H151 H 0.0704 -0.2276 0.5017 0.052 Uiso 1 1 calc R . .
C151 C 0.1765(7) -0.3032(7) 0.4996(6) 0.051(3) Uiso 1 1 d . . .
H152 H 0.1577 -0.3446 0.5283 0.062 Uiso 1 1 calc R . .
C152 C 0.2548(7) -0.3126(7) 0.4724(5) 0.047(3) Uiso 1 1 d . . .
H153 H 0.2878 -0.3606 0.4806 0.057 Uiso 1 1 calc R . .
C153 C 0.2856(6) -0.2538(6) 0.4338(5) 0.038(2) Uiso 1 1 d . . .
H154 H 0.3399 -0.2613 0.4163 0.045 Uiso 1 1 calc R . .
C154 C 0.2365(5) -0.1816(5) 0.4200(4) 0.0247(18) Uiso 1 1 d . . .
P2 P 0.19826(12) 0.22028(11) 0.34620(9) 0.0152(4) Uani 1 1 d . . .
O21 O 0.1853(3) 0.2470(3) 0.4049(2) 0.0157(11) Uani 1 1 d . . .
O22 O 0.2799(3) 0.1558(3) 0.3618(2) 0.0187(11) Uani 1 1 d . . .
O23 O 0.2215(3) 0.2877(3) 0.2899(3) 0.0197(12) Uani 1 1 d . . .
O24 O 0.0552(3) 0.3504(3) 0.3208(3) 0.0208(12) Uani 1 1 d . . .
N2 N -0.1374(5) 0.4484(4) 0.3071(4) 0.0298(17) Uiso 1 1 d . . .
C21 C 0.1643(5) 0.2178(4) 0.4708(4) 0.0212(17) Uiso 1 1 d . . .
C22 C 0.0958(5) 0.2607(5) 0.4913(4) 0.0228(18) Uiso 1 1 d . . .
C23 C 0.0766(6) 0.2378(5) 0.5565(5) 0.034(2) Uiso 1 1 d . . .
H21 H 0.0304 0.2663 0.5711 0.041 Uiso 1 1 calc R . .
C24 C 0.1225(6) 0.1752(5) 0.6008(4) 0.041(2) Uiso 1 1 d D B .
C25 C 0.1869(6) 0.1326(5) 0.5766(4) 0.030(2) Uiso 1 1 d . . .
H22 H 0.2171 0.0876 0.6052 0.036 Uiso 1 1 calc R . .
C26 C 0.2083(5) 0.1537(5) 0.5122(4) 0.0243(18) Uiso 1 1 d . . .
C27 C 0.2760(5) 0.0987(4) 0.4940(4) 0.0208(17) Uiso 1 1 d . . .
H23 H 0.2967 0.0572 0.5332 0.025 Uiso 1 1 calc R . .
H24 H 0.2516 0.0793 0.4680 0.025 Uiso 1 1 calc R . .
C28 C 0.3481(4) 0.1574(4) 0.3921(3) 0.0141(15) Uiso 1 1 d . . .
C29 C 0.3482(5) 0.1281(4) 0.4575(4) 0.0178(16) Uiso 1 1 d . . .
C210 C 0.4175(5) 0.1274(4) 0.4872(4) 0.0219(17) Uiso 1 1 d . . .
H25 H 0.4193 0.1077 0.5322 0.026 Uiso 1 1 calc R . .
C211 C 0.4846(5) 0.1548(4) 0.4523(4) 0.0208(17) Uiso 1 1 d . . .
C212 C 0.4795(5) 0.1838(4) 0.3867(4) 0.0184(16) Uiso 1 1 d . . .
H26 H 0.5236 0.2035 0.3621 0.022 Uiso 1 1 calc R . .
C213 C 0.4118(5) 0.1850(4) 0.3555(4) 0.0176(16) Uiso 1 1 d . . .
C214 C 0.4032(5) 0.2201(4) 0.2848(4) 0.0177(16) Uiso 1 1 d . . .
H27 H 0.3683 0.1963 0.2706 0.021 Uiso 1 1 calc R . .
H28 H 0.4583 0.2124 0.2642 0.021 Uiso 1 1 calc R . .
C215 C 0.2807(5) 0.3314(4) 0.2671(4) 0.0162(16) Uiso 1 1 d . . .
C216 C 0.3653(5) 0.3008(4) 0.2641(4) 0.0175(16) Uiso 1 1 d . . .
C217 C 0.4184(5) 0.3483(4) 0.2396(4) 0.0205(17) Uiso 1 1 d . . .
H29 H 0.4760 0.3281 0.2381 0.025 Uiso 1 1 calc R . .
C218 C 0.3907(5) 0.4240(5) 0.2171(4) 0.0248(18) Uiso 1 1 d . . .
C219 C 0.3058(5) 0.4508(5) 0.2169(4) 0.0243(18) Uiso 1 1 d . . .
H210 H 0.2850 0.5023 0.1996 0.029 Uiso 1 1 calc R . .
C220 C 0.2502(5) 0.4068(4) 0.2403(4) 0.0200(17) Uiso 1 1 d . . .
C221 C 0.1588(5) 0.4416(5) 0.2372(4) 0.0252(18) Uiso 1 1 d . . .
H211 H 0.1487 0.4913 0.2042 0.030 Uiso 1 1 calc R . .
H212 H 0.1285 0.4121 0.2259 0.030 Uiso 1 1 calc R . .
C222 C 0.0822(5) 0.3972(4) 0.3411(4) 0.0201(17) Uiso 1 1 d . . .
C223 C 0.1283(5) 0.4459(5) 0.3009(4) 0.0249(18) Uiso 1 1 d . . .
C224 C 0.1534(6) 0.4924(5) 0.3233(4) 0.028(2) Uiso 1 1 d . . .
H213 H 0.1804 0.5285 0.2948 0.034 Uiso 1 1 calc R . .
C225 C 0.1405(5) 0.4877(4) 0.3858(4) 0.029(2) Uiso 1 1 d D C .
C226 C 0.0997(5) 0.4336(5) 0.4270(4) 0.0259(19) Uiso 1 1 d . . .
H214 H 0.0907 0.4288 0.4703 0.031 Uiso 1 1 calc R . .
C227 C 0.0725(5) 0.3873(4) 0.4058(4) 0.0206(17) Uiso 1 1 d . . .
C228 C 0.0351(5) 0.3259(4) 0.4493(4) 0.0209(17) Uiso 1 1 d . . .
H215 H 0.0068 0.3094 0.4233 0.025 Uiso 1 1 calc R . .
H216 H -0.0073 0.3449 0.4765 0.025 Uiso 1 1 calc R . .
C229 C 0.1009(5) 0.1490(5) 0.6723(5) 0.055(3) Uiso 1 1 d D . .
C23A C 0.0574(10) 0.0872(7) 0.6906(7) 0.073(7) Uiso 0.68(2) 1 d PD B 1
H27A H 0.0935 0.0462 0.6808 0.110 Uiso 0.68(2) 1 calc PR B 1
H27B H 0.0064 0.1040 0.6666 0.110 Uiso 0.68(2) 1 calc PR B 1
H27C H 0.0440 0.0712 0.7361 0.110 Uiso 0.68(2) 1 calc PR B 1
C23B C 0.1818(7) 0.1218(9) 0.7096(6) 0.066(6) Uiso 0.68(2) 1 d PD B 1
H28D H 0.2139 0.1595 0.6938 0.098 Uiso 0.68(2) 1 calc PR B 1
H28E H 0.2141 0.0770 0.7038 0.098 Uiso 0.68(2) 1 calc PR B 1
H28F H 0.1686 0.1115 0.7548 0.098 Uiso 0.68(2) 1 calc PR B 1
C23C C 0.0484(10) 0.2129(7) 0.6894(7) 0.084(8) Uiso 0.68(2) 1 d PD B 1
H29G H 0.0333 0.1955 0.7347 0.126 Uiso 0.68(2) 1 calc PR B 1
H29H H -0.0017 0.2340 0.6642 0.126 Uiso 0.68(2) 1 calc PR B 1
H29I H 0.0801 0.2504 0.6804 0.126 Uiso 0.68(2) 1 calc PR B 1
C23D C 0.1171(18) 0.0653(6) 0.6991(9) 0.14(3) Uiso 0.32(2) 1 d PD B 2
H27J H 0.1202 0.0476 0.7455 0.206 Uiso 0.32(2) 1 calc PR B 2
H27K H 0.1695 0.0449 0.6816 0.206 Uiso 0.32(2) 1 calc PR B 2
H27L H 0.0721 0.0500 0.6875 0.206 Uiso 0.32(2) 1 calc PR B 2
C23E C 0.1515(14) 0.1744(17) 0.7070(8) 0.12(2) Uiso 0.32(2) 1 d PD B 2
H28M H 0.1277 0.1681 0.7496 0.173 Uiso 0.32(2) 1 calc PR B 2
H28N H 0.1511 0.2261 0.6836 0.173 Uiso 0.32(2) 1 calc PR B 2
H28O H 0.2084 0.1453 0.7104 0.173 Uiso 0.32(2) 1 calc PR B 2
C23F C 0.0084(7) 0.1796(12) 0.6814(7) 0.020(7) Uiso 0.32(2) 1 d PD B 2
H29P H -0.0059 0.1637 0.7268 0.030 Uiso 0.32(2) 1 calc PR B 2
H29Q H -0.0241 0.1615 0.6602 0.030 Uiso 0.32(2) 1 calc PR B 2
H29R H -0.0039 0.2332 0.6631 0.030 Uiso 0.32(2) 1 calc PR B 2
C233 C 0.5595(5) 0.1507(4) 0.4876(3) 0.0273(19) Uiso 1 1 d D . .
C234 C 0.5327(6) 0.1810(5) 0.5405(4) 0.035(2) Uiso 1 1 d D . .
H220 H 0.5070 0.2333 0.5220 0.052 Uiso 1 1 calc R . .
H221 H 0.5810 0.1740 0.5647 0.052 Uiso 1 1 calc R . .
H222 H 0.4928 0.1552 0.5688 0.052 Uiso 1 1 calc R . .
C235 C 0.6030(6) 0.0703(4) 0.5161(5) 0.038(2) Uiso 1 1 d D . .
H223 H 0.5642 0.0425 0.5437 0.058 Uiso 1 1 calc R . .
H224 H 0.6498 0.0651 0.5409 0.058 Uiso 1 1 calc R . .
H225 H 0.6230 0.0516 0.4819 0.058 Uiso 1 1 calc R . .
C236 C 0.6203(6) 0.1923(5) 0.4433(4) 0.037(2) Uiso 1 1 d D . .
H226 H 0.6364 0.1745 0.4083 0.055 Uiso 1 1 calc R . .
H227 H 0.6695 0.1846 0.4669 0.055 Uiso 1 1 calc R . .
H228 H 0.5942 0.2447 0.4263 0.055 Uiso 1 1 calc R . .
C237 C 0.4532(5) 0.4726(4) 0.1931(3) 0.0272(19) Uiso 1 1 d D . .
C238 C 0.5124(6) 0.4535(6) 0.2464(4) 0.043(3) Uiso 1 1 d D . .
H229 H 0.5413 0.4019 0.2589 0.064 Uiso 1 1 calc R . .
H230 H 0.4812 0.4621 0.2829 0.064 Uiso 1 1 calc R . .
H231 H 0.5527 0.4842 0.2315 0.064 Uiso 1 1 calc R . .
C239 C 0.5023(6) 0.4580(5) 0.1368(4) 0.038(2) Uiso 1 1 d D . .
H232 H 0.5374 0.4932 0.1182 0.056 Uiso 1 1 calc R . .
H233 H 0.4641 0.4634 0.1049 0.056 Uiso 1 1 calc R . .
H234 H 0.5369 0.4082 0.1513 0.056 Uiso 1 1 calc R . .
C240 C 0.4109(6) 0.5537(4) 0.1719(5) 0.042(2) Uiso 1 1 d D . .
H235 H 0.4528 0.5829 0.1579 0.063 Uiso 1 1 calc R . .
H236 H 0.3786 0.5638 0.2075 0.063 Uiso 1 1 calc R . .
H237 H 0.3741 0.5666 0.1368 0.063 Uiso 1 1 calc R . .
C241 C 0.1660(5) 0.5420(4) 0.4091(4) 0.038(2) Uiso 1 1 d D . .
C24A C 0.0885(7) 0.5945(7) 0.4201(8) 0.057(6) Uiso 0.619(19) 1 d PD C 3
H238 H 0.0441 0.5683 0.4369 0.085 Uiso 0.619(19) 1 calc PR C 3
H239 H 0.0716 0.6346 0.3799 0.085 Uiso 0.619(19) 1 calc PR C 3
H240 H 0.0998 0.6143 0.4507 0.085 Uiso 0.619(19) 1 calc PR C 3
C24B C 0.2205(9) 0.5848(8) 0.3580(6) 0.071(7) Uiso 0.619(19) 1 d PD C 3
H241 H 0.2377 0.6188 0.3726 0.107 Uiso 0.619(19) 1 calc PR C 3
H242 H 0.1894 0.6124 0.3189 0.107 Uiso 0.619(19) 1 calc PR C 3
H243 H 0.2695 0.5507 0.3499 0.107 Uiso 0.619(19) 1 calc PR C 3
C24C C 0.2138(9) 0.4995(7) 0.4699(5) 0.052(5) Uiso 0.619(19) 1 d PD C 3
H244 H 0.2231 0.5336 0.4881 0.079 Uiso 0.619(19) 1 calc PR C 3
H245 H 0.2671 0.4712 0.4606 0.079 Uiso 0.619(19) 1 calc PR C 3
H246 H 0.1822 0.4661 0.5003 0.079 Uiso 0.619(19) 1 calc PR C 3
C24D C 0.1226(16) 0.6200(5) 0.3704(11) 0.084(14) Uiso 0.381(19) 1 d PD C 4
H247 H 0.0629 0.6263 0.3783 0.126 Uiso 0.381(19) 1 calc PR C 4
H248 H 0.1347 0.6295 0.3252 0.126 Uiso 0.381(19) 1 calc PR C 4
H249 H 0.1424 0.6543 0.3829 0.126 Uiso 0.381(19) 1 calc PR C 4
C24E C 0.1408(17) 0.5252(13) 0.4790(6) 0.075(12) Uiso 0.381(19) 1 d PD C 4
H250 H 0.1692 0.4752 0.5042 0.113 Uiso 0.381(19) 1 calc PR C 4
H251 H 0.0810 0.5297 0.4839 0.113 Uiso 0.381(19) 1 calc PR C 4
H252 H 0.1560 0.5599 0.4938 0.113 Uiso 0.381(19) 1 calc PR C 4
C24F C 0.2592(7) 0.5335(14) 0.4020(14) 0.091(15) Uiso 0.381(19) 1 d PD C 4
H253 H 0.2721 0.5731 0.3640 0.137 Uiso 0.381(19) 1 calc PR C 4
H254 H 0.2849 0.4862 0.3979 0.137 Uiso 0.381(19) 1 calc PR C 4
H255 H 0.2804 0.5356 0.4395 0.137 Uiso 0.381(19) 1 calc PR C 4
C245 C -0.0098(5) 0.3856(5) 0.2746(4) 0.0256(19) Uiso 1 1 d . . .
H256 H -0.0021 0.3598 0.2444 0.031 Uiso 1 1 calc R . .
H257 H -0.0053 0.4366 0.2502 0.031 Uiso 1 1 calc R . .
C246 C -0.0948(6) 0.3861(5) 0.3046(4) 0.0277(19) Uiso 1 1 d . . .
C247 C -0.1261(8) 0.3230(7) 0.3252(6) 0.056(3) Uiso 1 1 d . . .
H258 H -0.0928 0.2784 0.3230 0.067 Uiso 1 1 calc R . .
C248 C -0.2060(9) 0.3265(8) 0.3486(7) 0.069(4) Uiso 1 1 d . . .
H259 H -0.2286 0.2845 0.3628 0.083 Uiso 1 1 calc R . .
C249 C -0.2533(6) 0.3933(6) 0.3511(5) 0.036(2) Uiso 1 1 d . . .
C250 C -0.3374(7) 0.4017(6) 0.3720(5) 0.044(3) Uiso 1 1 d . . .
H260 H -0.3636 0.3621 0.3833 0.053 Uiso 1 1 calc R . .
C251 C -0.3795(7) 0.4661(6) 0.3756(5) 0.041(2) Uiso 1 1 d . . .
H261 H -0.4353 0.4713 0.3904 0.049 Uiso 1 1 calc R . .
C252 C -0.3427(10) 0.5249(9) 0.3582(7) 0.077(4) Uiso 1 1 d . . .
H262 H -0.3733 0.5702 0.3605 0.093 Uiso 1 1 calc R . .
C253 C -0.2601(8) 0.5170(8) 0.3371(6) 0.062(3) Uiso 1 1 d . . .
H263 H -0.2341 0.5566 0.3269 0.074 Uiso 1 1 calc R . .
C254 C -0.2162(6) 0.4525(5) 0.3310(4) 0.029(2) Uiso 1 1 d . . .
N31 N 0.7645(7) 0.0668(7) 0.3605(5) 0.071(3) Uiso 1 1 d D . .
C31 C 0.8133(6) 0.0588(6) 0.3944(5) 0.042(2) Uiso 1 1 d D . .
C32 C 0.8747(7) 0.0461(8) 0.4385(6) 0.063(3) Uiso 1 1 d D . .
H32A H 0.8797 -0.0030 0.4710 0.094 Uiso 1 1 calc R . .
H32B H 0.8587 0.0826 0.4588 0.094 Uiso 1 1 calc R . .
H32C H 0.9279 0.0500 0.4162 0.094 Uiso 1 1 calc R . .
N41 N 0.6317(6) 0.2535(6) 0.2583(5) 0.059(3) Uiso 1 1 d D . .
C41 C 0.6976(6) 0.2331(6) 0.2445(5) 0.043(3) Uiso 1 1 d D . .
C42 C 0.7811(7) 0.2089(9) 0.2260(8) 0.084(5) Uiso 1 1 d D . .
H42A H 0.7878 0.2318 0.1800 0.126 Uiso 1 1 calc R . .
H42B H 0.7943 0.1556 0.2383 0.126 Uiso 1 1 calc R . .
H42C H 0.8184 0.2226 0.2473 0.126 Uiso 1 1 calc R . .
N51 N 0.4482(8) 0.3834(8) 0.4290(7) 0.088(4) Uiso 1 1 d D . .
C51 C 0.3946(6) 0.3636(6) 0.4213(6) 0.049(3) Uiso 1 1 d D . .
C52 C 0.3272(6) 0.3374(6) 0.4123(5) 0.046(3) Uiso 1 1 d D . .
H52A H 0.3181 0.3529 0.3668 0.069 Uiso 1 1 calc R . .
H52B H 0.2772 0.3575 0.4325 0.069 Uiso 1 1 calc R . .
H52C H 0.3398 0.2839 0.4314 0.069 Uiso 1 1 calc R . .
N61 N 0.3990(11) 0.0668(7) 0.6648(8) 0.112(5) Uiso 1 1 d D . .
C61 C 0.3996(8) 0.0066(6) 0.6877(6) 0.057(3) Uiso 1 1 d D . .
C62 C 0.3957(9) -0.0682(6) 0.7203(6) 0.065(4) Uiso 1 1 d D . .
H62A H 0.4471 -0.1000 0.7125 0.097 Uiso 1 1 calc R . .
H62B H 0.3490 -0.0776 0.7048 0.097 Uiso 1 1 calc R . .
H62C H 0.3883 -0.0781 0.7659 0.097 Uiso 1 1 calc R . .
N71 N 0.5896(7) 0.0125(6) 0.1541(5) 0.065(3) Uiso 1 1 d D . .
C71 C 0.6300(8) -0.0425(6) 0.1576(6) 0.057(3) Uiso 1 1 d D . .
C72 C 0.6850(12) -0.1099(9) 0.1589(11) 0.128(8) Uiso 1 1 d D . .
H72A H 0.6775 -0.1490 0.1991 0.192 Uiso 1 1 calc R . .
H72B H 0.7422 -0.1045 0.1549 0.192 Uiso 1 1 calc R . .
H72C H 0.6730 -0.1221 0.1236 0.192 Uiso 1 1 calc R . .

loop_
_atom_site_aniso_label
_atom_site_aniso_U_11
_atom_site_aniso_U_22
_atom_site_aniso_U_33
_atom_site_aniso_U_23
_atom_site_aniso_U_13
_atom_site_aniso_U_12
Pt1 0.01084(15) 0.02031(16) 0.01229(15) -0.00169(11) 0.00012(10) -0.00445(11)
Cl1 0.0143(9) 0.0394(12) 0.0233(10) -0.0065(9) -0.0001(8) -0.0139(8)
Cl2 0.0287(11) 0.0330(11) 0.0168(10) -0.0070(8) 0.0068(8) -0.0160(9)
P1 0.0122(10) 0.0315(12) 0.0136(10) -0.0048(9) -0.0004(8) -0.0094(8)
O11 0.016(3) 0.044(4) 0.016(3) -0.011(3) 0.001(2) -0.019(3)
O12 0.016(3) 0.031(3) 0.016(3) 0.000(2) -0.004(2) -0.004(2)
O13 0.015(3) 0.021(3) 0.015(3) -0.004(2) -0.001(2) -0.009(2)
O14 0.018(3) 0.053(4) 0.027(3) -0.030(3) 0.013(2) -0.021(3)
P2 0.0138(9) 0.0173(10) 0.0125(9) -0.0040(8) 0.0008(7) -0.0031(8)
O21 0.018(3) 0.018(3) 0.010(2) -0.004(2) 0.002(2) -0.006(2)
O22 0.015(3) 0.024(3) 0.017(3) -0.007(2) -0.001(2) -0.005(2)
O23 0.014(3) 0.020(3) 0.024(3) -0.004(2) -0.001(2) -0.008(2)
O24 0.014(3) 0.021(3) 0.018(3) -0.002(2) 0.000(2) 0.003(2)

loop_
_atom_type_symbol
_atom_type_description
_atom_type_scat_dispersion_real
_atom_type_scat_dispersion_imag
_atom_type_scat_source
C C 0.0033 0.0016 'International Tables Vol C Tables 4.2.6.8 and 6.1.1.4'
H H 0.0000 0.0000 'International Tables Vol C Tables 4.2.6.8 and 6.1.1.4'
Cl Cl 0.1484 0.1585 'International Tables Vol C Tables 4.2.6.8 and 6.1.1.4'
N N 0.0061 0.0033 'International Tables Vol C Tables 4.2.6.8 and 6.1.1.4'
O O 0.0106 0.0060 'International Tables Vol C Tables 4.2.6.8 and 6.1.1.4'
P P 0.1023 0.0942 'International Tables Vol C Tables 4.2.6.8 and 6.1.1.4'
Pt Pt -1.7033 8.3905 'International Tables Vol C Tables 4.2.6.8 and 6.1.1.4'

loop_
_geom_angle_atom_site_label_1
_geom_angle_atom_site_label_2
_geom_angle_atom_site_label_3
_geom_angle
_geom_angle_site_symmetry_1
_geom_angle_site_symmetry_3
_geom_angle_publ_flag
P1 Pt1 P2 95.25(7) . . ?
P1 Pt1 Cl1 87.79(7) . . ?
P2 Pt1 Cl1 175.34(8) . . ?
P1 Pt1 Cl2 173.13(8) . . ?
P2 Pt1 Cl2 89.92(7) . . ?
Cl1 Pt1 Cl2 87.34(7) . . ?
O13 P1 O11 103.1(3) . . ?
O13 P1 O12 107.2(3) . . ?
O11 P1 O12 105.1(3) . . ?
O13 P1 Pt1 113.0(2) . . ?
O11 P1 Pt1 119.6(2) . . ?
O12 P1 Pt1 108.1(2) . . ?
C11 O11 P1 142.0(6) . . ?
C18 O12 P1 121.9(5) . . ?
C115 O13 P1 145.7(5) . . ?
C145 O14 C122 117.9(6) . . ?
C146 N1 C154 118.1(7) . . ?
C12 C11 C16 120.3(9) . . ?
C12 C11 O11 118.0(8) . . ?
C16 C11 O11 121.6(8) . . ?
C11 C12 C13 119.6(9) . . ?
C11 C12 C128 123.4(9) . . ?
C13 C12 C128 116.9(9) . . ?
C14 C13 C12 122.9(10) . . ?
C14 C13 H11 118.5 . . ?
C12 C13 H11 118.5 . . ?
C13 C14 C15 116.5(9) . . ?
C13 C14 C129 124.7(8) . . ?
C15 C14 C129 118.8(8) . . ?
C16 C15 C14 122.3(10) . . ?
C16 C15 H12 118.9 . . ?
C14 C15 H12 118.9 . . ?
C15 C16 C11 117.8(9) . . ?
C15 C16 C17 118.1(9) . . ?
C11 C16 C17 124.0(9) . . ?
C19 C17 C16 114.1(8) . . ?
C19 C17 H13 108.7 . . ?
C16 C17 H13 108.7 . . ?
C19 C17 H14 108.7 . . ?
C16 C17 H14 108.7 . . ?
H13 C17 H14 107.6 . . ?
C19 C18 C113 123.9(8) . . ?
C19 C18 O12 118.5(8) . . ?
C113 C18 O12 117.5(8) . . ?
C18 C19 C110 117.9(9) . . ?
C18 C19 C17 120.1(9) . . ?
C110 C19 C17 122.0(9) . . ?
C111 C110 C19 121.6(10) . . ?
C111 C110 H15 119.2 . . ?
C19 C110 H15 119.2 . . ?
C110 C111 C112 118.5(8) . . ?
C110 C111 C133 123.9(8) . . ?
C112 C111 C133 117.6(7) . . ?
C113 C112 C111 121.3(9) . . ?
C113 C112 H16 119.4 . . ?
C111 C112 H16 119.4 . . ?
C18 C113 C112 116.8(8) . . ?
C18 C113 C114 120.7(8) . . ?
C112 C113 C114 122.4(8) . . ?
C113 C114 C116 112.2(7) . . ?
C113 C114 H17 109.2 . . ?
C116 C114 H17 109.2 . . ?
C113 C114 H18 109.2 . . ?
C116 C114 H18 109.2 . . ?
H17 C114 H18 107.9 . . ?
C116 C115 C120 121.0(7) . . ?
C116 C115 O13 122.0(6) . . ?
C120 C115 O13 116.2(6) . . ?
C117 C116 C115 118.0(7) . . ?
C117 C116 C114 117.9(7) . . ?
C115 C116 C114 124.0(7) . . ?
C118 C117 C116 123.3(8) . . ?
C118 C117 H19 118.3 . . ?
C116 C117 H19 118.3 . . ?
C117 C118 C119 116.4(8) . . ?
C117 C118 C137 123.6(8) . . ?
C119 C118 C137 119.8(8) . . ?
C120 C119 C118 123.1(8) . . ?
C120 C119 H110 118.5 . . ?
C118 C119 H110 118.5 . . ?
C119 C120 C115 118.0(7) . . ?
C119 C120 C121 119.3(7) . . ?
C115 C120 C121 122.7(7) . . ?
C120 C121 C123 109.6(7) . . ?
C120 C121 H111 109.7 . . ?
C123 C121 H111 109.7 . . ?
C120 C121 H112 109.7 . . ?
C123 C121 H112 109.7 . . ?
H111 C121 H112 108.2 . . ?
C123 C122 C127 127.9(8) . . ?
C123 C122 O14 116.5(7) . . ?
C127 C122 O14 115.0(7) . . ?
C122 C123 C124 116.0(8) . . ?
C122 C123 C121 122.6(7) . . ?
C124 C123 C121 120.4(7) . . ?
C125 C124 C123 122.0(8) . . ?
C125 C124 H113 119.0 . . ?
C123 C124 H113 119.0 . . ?
C124 C125 C126 117.5(9) . . ?
C124 C125 C141 118.2(8) . . ?
C126 C125 C141 124.4(9) . . ?
C127 C126 C125 121.9(9) . . ?
C127 C126 H114 119.1 . . ?
C125 C126 H114 119.1 . . ?
C122 C127 C126 114.6(8) . . ?
C122 C127 C128 121.8(8) . . ?
C126 C127 C128 122.7(8) . . ?
C127 C128 C12 114.0(8) . . ?
C127 C128 H115 108.7 . . ?
C12 C128 H115 108.7 . . ?
C127 C128 H116 108.7 . . ?
C12 C128 H116 108.7 . . ?
H115 C128 H116 107.6 . . ?
C13C C129 C13B 110.5(7) . . ?
C13C C129 C13D 90.0(14) . . ?
C13B C129 C13D 125.4(12) . . ?
C13C C129 C13E 125.6(12) . . ?
C13B C129 C13E 18.8(12) . . ?
C13D C129 C13E 110.5(7) . . ?
C13C C129 C13F 21.0(14) . . ?
C13B C129 C13F 92.2(13) . . ?
C13D C129 C13F 109.5(6) . . ?
C13E C129 C13F 109.3(6) . . ?
C13C C129 C13A 109.5(7) . . ?
C13B C129 C13A 109.4(6) . . ?
C13D C129 C13A 20.9(13) . . ?
C13E C129 C13A 92.3(12) . . ?
C13F C129 C13A 127.4(12) . . ?
C13C C129 C14 109.5(7) . . ?
C13B C129 C14 109.7(6) . . ?
C13D C129 C14 109.5(7) . . ?
C13E C129 C14 109.7(6) . . ?
C13F C129 C14 108.3(6) . . ?
C13A C129 C14 108.1(6) . . ?
C129 C13A H17A 109.5 . . ?
C129 C13A H17B 109.5 . . ?
H17A C13A H17B 109.5 . . ?
C129 C13A H17C 109.5 . . ?
H17A C13A H17C 109.5 . . ?
H17B C13A H17C 109.5 . . ?
C129 C13B H18D 109.5 . . ?
C129 C13B H18E 109.5 . . ?
H18D C13B H18E 109.5 . . ?
C129 C13B H18F 109.5 . . ?
H18D C13B H18F 109.5 . . ?
H18E C13B H18F 109.5 . . ?
C129 C13C H19G 109.5 . . ?
C129 C13C H19H 109.5 . . ?
H19G C13C H19H 109.5 . . ?
C129 C13C H19I 109.5 . . ?
H19G C13C H19I 109.5 . . ?
H19H C13C H19I 109.5 . . ?
C129 C13D H17J 109.5 . . ?
C129 C13D H17K 109.5 . . ?
H17J C13D H17K 109.5 . . ?
C129 C13D H17L 109.4 . . ?
H17J C13D H17L 109.5 . . ?
H17K C13D H17L 109.5 . . ?
C129 C13E H18M 109.5 . . ?
C129 C13E H18N 109.5 . . ?
H18M C13E H18N 109.5 . . ?
C129 C13E H18O 109.5 . . ?
H18M C13E H18O 109.5 . . ?
H18N C13E H18O 109.5 . . ?
C129 C13F H19P 109.5 . . ?
C129 C13F H19Q 109.5 . . ?
H19P C13F H19Q 109.5 . . ?
C129 C13F H19R 109.5 . . ?
H19P C13F H19R 109.5 . . ?
H19Q C13F H19R 109.5 . . ?
C136 C133 C134 109.3(6) . . ?
C136 C133 C135 109.6(6) . . ?
C134 C133 C135 109.0(6) . . ?
C136 C133 C111 109.6(6) . . ?
C134 C133 C111 110.3(6) . . ?
C135 C133 C111 109.0(6) . . ?
C133 C134 H120 109.5 . . ?
C133 C134 H121 109.5 . . ?
H120 C134 H121 109.5 . . ?
C133 C134 H122 109.5 . . ?
H120 C134 H122 109.5 . . ?
H121 C134 H122 109.5 . . ?
C133 C135 H123 109.5 . . ?
C133 C135 H124 109.5 . . ?
H123 C135 H124 109.5 . . ?
C133 C135 H125 109.5 . . ?
H123 C135 H125 109.5 . . ?
H124 C135 H125 109.5 . . ?
C133 C136 H126 109.5 . . ?
C133 C136 H127 109.5 . . ?
H126 C136 H127 109.5 . . ?
C133 C136 H128 109.5 . . ?
H126 C136 H128 109.5 . . ?
H127 C136 H128 109.5 . . ?
C118 C137 C138 112.7(9) . . ?
C118 C137 C140 108.3(9) . . ?
C138 C137 C140 110.7(8) . . ?
C118 C137 C139 108.5(9) . . ?
C138 C137 C139 107.9(8) . . ?
C140 C137 C139 108.7(8) . . ?
C137 C138 H129 109.5 . . ?
C137 C138 H130 109.5 . . ?
H129 C138 H130 109.5 . . ?
C137 C138 H131 109.5 . . ?
H129 C138 H131 109.5 . . ?
H130 C138 H131 109.5 . . ?
C137 C139 H132 109.5 . . ?
C137 C139 H133 109.5 . . ?
H132 C139 H133 109.5 . . ?
C137 C139 H134 109.5 . . ?
H132 C139 H134 109.5 . . ?
H133 C139 H134 109.5 . . ?
C137 C140 H135 109.5 . . ?
C137 C140 H136 109.5 . . ?
H135 C140 H136 109.5 . . ?
C137 C140 H137 109.5 . . ?
H135 C140 H137 109.5 . . ?
H136 C140 H137 109.5 . . ?
C142 C141 C144 110.4(8) . . ?
C142 C141 C143 106.6(8) . . ?
C144 C141 C143 105.8(8) . . ?
C142 C141 C125 112.2(9) . . ?
C144 C141 C125 110.6(9) . . ?
C143 C141 C125 111.0(9) . . ?
C141 C142 H138 109.5 . . ?
C141 C142 H139 109.5 . . ?
H138 C142 H139 109.5 . . ?
C141 C142 H140 109.5 . . ?
H138 C142 H140 109.5 . . ?
H139 C142 H140 109.5 . . ?
C141 C143 H141 109.5 . . ?
C141 C143 H142 109.5 . . ?
H141 C143 H142 109.5 . . ?
C141 C143 H143 109.5 . . ?
H141 C143 H143 109.5 . . ?
H142 C143 H143 109.5 . . ?
C141 C144 H144 109.5 . . ?
C141 C144 H145 109.5 . . ?
H144 C144 H145 109.5 . . ?
C141 C144 H146 109.5 . . ?
H144 C144 H146 109.5 . . ?
H145 C144 H146 109.5 . . ?
O14 C145 C146 112.2(6) . . ?
O14 C145 H147 109.2 . . ?
C146 C145 H147 109.2 . . ?
O14 C145 H148 109.2 . . ?
C146 C145 H148 109.2 . . ?
H147 C145 H148 107.9 . . ?
N1 C146 C147 123.0(8) . . ?
N1 C146 C145 117.3(7) . . ?
C147 C146 C145 119.5(7) . . ?
C148 C147 C146 119.3(8) . . ?
C148 C147 H149 120.3 . . ?
C146 C147 H149 120.3 . . ?
C147 C148 C149 119.2(8) . . ?
C147 C148 H150 120.4 . . ?
C149 C148 H150 120.4 . . ?
C150 C149 C154 120.6(9) . . ?
C150 C149 C148 122.0(9) . . ?
C154 C149 C148 117.4(8) . . ?
C151 C150 C149 119.4(10) . . ?
C151 C150 H151 120.3 . . ?
C149 C150 H151 120.3 . . ?
C152 C151 C150 120.4(11) . . ?
C152 C151 H152 119.8 . . ?
C150 C151 H152 119.8 . . ?
C153 C152 C151 121.2(11) . . ?
C153 C152 H153 119.4 . . ?
C151 C152 H153 119.4 . . ?
C152 C153 C154 120.1(10) . . ?
C152 C153 H154 120.0 . . ?
C154 C153 H154 120.0 . . ?
N1 C154 C149 122.8(8) . . ?
N1 C154 C153 119.0(8) . . ?
C149 C154 C153 118.2(8) . . ?
O23 P2 O21 102.9(3) . . ?
O23 P2 O22 106.9(3) . . ?
O21 P2 O22 105.0(3) . . ?
O23 P2 Pt1 112.3(2) . . ?
O21 P2 Pt1 120.1(2) . . ?
O22 P2 Pt1 108.8(2) . . ?
C21 O21 P2 136.9(5) . . ?
C28 O22 P2 122.4(5) . . ?
C215 O23 P2 144.5(5) . . ?
C222 O24 C245 114.9(6) . . ?
C246 N2 C254 118.5(8) . . ?
C26 C21 C22 121.4(8) . . ?
C26 C21 O21 123.2(7) . . ?
C22 C21 O21 115.4(7) . . ?
C23 C22 C21 117.8(8) . . ?
C23 C22 C228 115.8(8) . . ?
C21 C22 C228 126.2(7) . . ?
C24 C23 C22 122.7(9) . . ?
C24 C23 H21 118.6 . . ?
C22 C23 H21 118.6 . . ?
C23 C24 C25 116.4(8) . . ?
C23 C24 C229 123.0(8) . . ?
C25 C24 C229 120.4(7) . . ?
C26 C25 C24 122.5(9) . . ?
C26 C25 H22 118.8 . . ?
C24 C25 H22 118.8 . . ?
C21 C26 C25 119.0(8) . . ?
C21 C26 C27 125.6(8) . . ?
C25 C26 C27 115.3(8) . . ?
C29 C27 C26 115.1(7) . . ?
C29 C27 H23 108.5 . . ?
C26 C27 H23 108.5 . . ?
C29 C27 H24 108.5 . . ?
C26 C27 H24 108.5 . . ?
H23 C27 H24 107.5 . . ?
C213 C28 C29 123.6(7) . . ?
C213 C28 O22 119.0(6) . . ?
C29 C28 O22 117.3(6) . . ?
C28 C29 C210 117.0(7) . . ?
C28 C29 C27 120.1(7) . . ?
C210 C29 C27 122.9(7) . . ?
C29 C210 C211 122.0(8) . . ?
C29 C210 H25 119.0 . . ?
C211 C210 H25 119.0 . . ?
C212 C211 C210 117.5(7) . . ?
C212 C211 C233 123.1(7) . . ?
C210 C211 C233 119.4(7) . . ?
C211 C212 C213 122.1(7) . . ?
C211 C212 H26 119.0 . . ?
C213 C212 H26 119.0 . . ?
C28 C213 C212 117.8(7) . . ?
C28 C213 C214 119.3(7) . . ?
C212 C213 C214 122.7(7) . . ?
C213 C214 C216 111.8(6) . . ?
C213 C214 H27 109.3 . . ?
C216 C214 H27 109.3 . . ?
C213 C214 H28 109.3 . . ?
C216 C214 H28 109.3 . . ?
H27 C214 H28 107.9 . . ?
C220 C215 C216 120.6(7) . . ?
C220 C215 O23 116.8(7) . . ?
C216 C215 O23 122.2(7) . . ?
C217 C216 C215 117.9(7) . . ?
C217 C216 C214 117.4(7) . . ?
C215 C216 C214 124.7(7) . . ?
C218 C217 C216 122.9(8) . . ?
C218 C217 H29 118.6 . . ?
C216 C217 H29 118.6 . . ?
C219 C218 C217 116.3(8) . . ?
C219 C218 C237 123.9(7) . . ?
C217 C218 C237 119.8(7) . . ?
C220 C219 C218 123.5(8) . . ?
C220 C219 H210 118.3 . . ?
C218 C219 H210 118.3 . . ?
C219 C220 C215 118.4(7) . . ?
C219 C220 C221 119.3(7) . . ?
C215 C220 C221 122.3(7) . . ?
C223 C221 C220 109.2(7) . . ?
C223 C221 H211 109.8 . . ?
C220 C221 H211 109.8 . . ?
C223 C221 H212 109.8 . . ?
C220 C221 H212 109.8 . . ?
H211 C221 H212 108.3 . . ?
O24 C222 C223 121.2(7) . . ?
O24 C222 C227 118.1(7) . . ?
C223 C222 C227 120.1(8) . . ?
C224 C223 C222 119.1(8) . . ?
C224 C223 C221 120.6(8) . . ?
C222 C223 C221 119.9(8) . . ?
C225 C224 C223 122.2(8) . . ?
C225 C224 H213 118.9 . . ?
C223 C224 H213 118.9 . . ?
C224 C225 C226 117.6(7) . . ?
C224 C225 C241 121.3(7) . . ?
C226 C225 C241 121.0(7) . . ?
C227 C226 C225 121.5(8) . . ?
C227 C226 H214 119.2 . . ?
C225 C226 H214 119.2 . . ?
C226 C227 C222 118.9(8) . . ?
C226 C227 C228 122.7(7) . . ?
C222 C227 C228 118.4(7) . . ?
C227 C228 C22 114.8(7) . . ?
C227 C228 H215 108.6 . . ?
C22 C228 H215 108.6 . . ?
C227 C228 H216 108.6 . . ?
C22 C228 H216 108.6 . . ?
H215 C228 H216 107.5 . . ?
C23A C229 C23E 135.1(11) . . ?
C23A C229 C23C 111.3(6) . . ?
C23E C229 C23C 69.3(11) . . ?
C23A C229 C23D 38.2(11) . . ?
C23E C229 C23D 110.0(6) . . ?
C23C C229 C23D 137.8(10) . . ?
C23A C229 C23F 71.8(10) . . ?
C23E C229 C23F 109.9(6) . . ?
C23C C229 C23F 43.5(10) . . ?
C23D C229 C23F 108.0(6) . . ?
C23A C229 C24 110.4(6) . . ?
C23E C229 C24 110.9(6) . . ?
C23C C229 C24 110.0(6) . . ?
C23D C229 C24 109.2(6) . . ?
C23F C229 C24 108.9(6) . . ?
C23A C229 C23B 109.1(6) . . ?
C23E C229 C23B 39.9(12) . . ?
C23C C229 C23B 107.3(6) . . ?
C23D C229 C23B 74.0(12) . . ?
C23F C229 C23B 139.1(9) . . ?
C24 C229 C23B 108.6(6) . . ?
C229 C23A H27A 109.5 . . ?
C229 C23A H27B 109.5 . . ?
H27A C23A H27B 109.5 . . ?
C229 C23A H27C 109.5 . . ?
H27A C23A H27C 109.5 . . ?
H27B C23A H27C 109.5 . . ?
C229 C23B H28D 109.5 . . ?
C229 C23B H28E 109.5 . . ?
H28D C23B H28E 109.5 . . ?
C229 C23B H28F 109.5 . . ?
H28D C23B H28F 109.5 . . ?
H28E C23B H28F 109.5 . . ?
C229 C23C H29G 109.5 . . ?
C229 C23C H29H 109.5 . . ?
H29G C23C H29H 109.5 . . ?
C229 C23C H29I 109.5 . . ?
H29G C23C H29I 109.5 . . ?
H29H C23C H29I 109.5 . . ?
C229 C23D H27J 109.5 . . ?
C229 C23D H27K 109.5 . . ?
H27J C23D H27K 109.5 . . ?
C229 C23D H27L 109.5 . . ?
H27J C23D H27L 109.5 . . ?
H27K C23D H27L 109.5 . . ?
C229 C23E H28M 109.5 . . ?
C229 C23E H28N 109.5 . . ?
H28M C23E H28N 109.5 . . ?
C229 C23E H28O 109.5 . . ?
H28M C23E H28O 109.5 . . ?
H28N C23E H28O 109.5 . . ?
C229 C23F H29P 109.5 . . ?
C229 C23F H29Q 109.5 . . ?
H29P C23F H29Q 109.5 . . ?
C229 C23F H29R 109.5 . . ?
H29P C23F H29R 109.5 . . ?
H29Q C23F H29R 109.5 . . ?
C235 C233 C236 108.4(6) . . ?
C235 C233 C234 109.5(6) . . ?
C236 C233 C234 108.9(6) . . ?
C235 C233 C211 106.9(7) . . ?
C236 C233 C211 112.1(7) . . ?
C234 C233 C211 111.0(7) . . ?
C233 C234 H220 109.5 . . ?
C233 C234 H221 109.5 . . ?
H220 C234 H221 109.5 . . ?
C233 C234 H222 109.5 . . ?
H220 C234 H222 109.5 . . ?
H221 C234 H222 109.5 . . ?
C233 C235 H223 109.5 . . ?
C233 C235 H224 109.5 . . ?
H223 C235 H224 109.5 . . ?
C233 C235 H225 109.5 . . ?
H223 C235 H225 109.5 . . ?
H224 C235 H225 109.5 . . ?
C233 C236 H226 109.5 . . ?
C233 C236 H227 109.5 . . ?
H226 C236 H227 109.5 . . ?
C233 C236 H228 109.5 . . ?
H226 C236 H228 109.5 . . ?
H227 C236 H228 109.5 . . ?
C239 C237 C238 109.0(6) . . ?
C239 C237 C240 108.6(6) . . ?
C238 C237 C240 109.2(7) . . ?
C239 C237 C218 109.5(7) . . ?
C238 C237 C218 108.7(7) . . ?
C240 C237 C218 111.9(7) . . ?
C237 C238 H229 109.5 . . ?
C237 C238 H230 109.5 . . ?
H229 C238 H230 109.5 . . ?
C237 C238 H231 109.5 . . ?
H229 C238 H231 109.5 . . ?
H230 C238 H231 109.5 . . ?
C237 C239 H232 109.5 . . ?
C237 C239 H233 109.5 . . ?
H232 C239 H233 109.5 . . ?
C237 C239 H234 109.5 . . ?
H232 C239 H234 109.5 . . ?
H233 C239 H234 109.5 . . ?
C237 C240 H235 109.5 . . ?
C237 C240 H236 109.5 . . ?
H235 C240 H236 109.5 . . ?
C237 C240 H237 109.5 . . ?
H235 C240 H237 109.5 . . ?
H236 C240 H237 109.5 . . ?
C24C C241 C24A 110.8(6) . . ?
C24C C241 C24F 64.6(11) . . ?
C24A C241 C24F 140.5(10) . . ?
C24C C241 C24D 139.9(10) . . ?
C24A C241 C24D 46.4(11) . . ?
C24F C241 C24D 109.9(6) . . ?
C24C C241 C24B 109.7(6) . . ?
C24A C241 C24B 109.6(6) . . ?
C24F C241 C24B 47.7(11) . . ?
C24D C241 C24B 65.6(11) . . ?
C24C C241 C24E 47.6(11) . . ?
C24A C241 C24E 66.0(11) . . ?
C24F C241 C24E 109.3(6) . . ?
C24D C241 C24E 109.2(6) . . ?
C24B C241 C24E 140.8(10) . . ?
C24C C241 C225 109.3(6) . . ?
C24A C241 C225 108.7(6) . . ?
C24F C241 C225 109.6(6) . . ?
C24D C241 C225 109.7(6) . . ?
C24B C241 C225 108.8(6) . . ?
C24E C241 C225 109.2(6) . . ?
C241 C24A H238 109.5 . . ?
C241 C24A H239 109.5 . . ?
H238 C24A H239 109.5 . . ?
C241 C24A H240 109.5 . . ?
H238 C24A H240 109.5 . . ?
H239 C24A H240 109.5 . . ?
C241 C24B H241 109.5 . . ?
C241 C24B H242 109.5 . . ?
H241 C24B H242 109.5 . . ?
C241 C24B H243 109.5 . . ?
H241 C24B H243 109.5 . . ?
H242 C24B H243 109.5 . . ?
C241 C24C H244 109.5 . . ?
C241 C24C H245 109.5 . . ?
H244 C24C H245 109.5 . . ?
C241 C24C H246 109.5 . . ?
H244 C24C H246 109.5 . . ?
H245 C24C H246 109.5 . . ?
C241 C24D H247 109.5 . . ?
C241 C24D H248 109.5 . . ?
H247 C24D H248 109.5 . . ?
C241 C24D H249 109.5 . . ?
H247 C24D H249 109.5 . . ?
H248 C24D H249 109.5 . . ?
C241 C24E H250 109.5 . . ?
C241 C24E H251 109.5 . . ?
H250 C24E H251 109.5 . . ?
C241 C24E H252 109.5 . . ?
H250 C24E H252 109.5 . . ?
H251 C24E H252 109.5 . . ?
C241 C24F H253 109.5 . . ?
C241 C24F H254 109.5 . . ?
H253 C24F H254 109.5 . . ?
C241 C24F H255 109.5 . . ?
H253 C24F H255 109.5 . . ?
H254 C24F H255 109.5 . . ?
O24 C245 C246 112.7(7) . . ?
O24 C245 H256 109.1 . . ?
C246 C245 H256 109.1 . . ?
O24 C245 H257 109.1 . . ?
C246 C245 H257 109.1 . . ?
H256 C245 H257 107.8 . . ?
N2 C246 C247 123.2(9) . . ?
N2 C246 C245 116.3(8) . . ?
C247 C246 C245 120.4(9) . . ?
C248 C247 C246 119.0(12) . . ?
C248 C247 H258 120.5 . . ?
C246 C247 H258 120.5 . . ?
C247 C248 C249 118.9(13) . . ?
C247 C248 H259 120.6 . . ?
C249 C248 H259 120.6 . . ?
C254 C249 C248 118.0(10) . . ?
C254 C249 C250 120.2(9) . . ?
C248 C249 C250 121.8(11) . . ?
C251 C250 C249 119.7(10) . . ?
C251 C250 H260 120.1 . . ?
C249 C250 H260 120.1 . . ?
C250 C251 C252 120.9(12) . . ?
C250 C251 H261 119.5 . . ?
C252 C251 H261 119.5 . . ?
C251 C252 C253 119.6(14) . . ?
C251 C252 H262 120.2 . . ?
C253 C252 H262 120.2 . . ?
C254 C253 C252 120.8(13) . . ?
C254 C253 H263 119.6 . . ?
C252 C253 H263 119.6 . . ?
N2 C254 C253 118.9(9) . . ?
N2 C254 C249 122.5(9) . . ?
C253 C254 C249 118.6(10) . . ?
N31 C31 C32 178.0(14) . . ?
C31 C32 H32A 109.5 . . ?
C31 C32 H32B 109.5 . . ?
H32A C32 H32B 109.5 . . ?
C31 C32 H32C 109.5 . . ?
H32A C32 H32C 109.5 . . ?
H32B C32 H32C 109.5 . . ?
N41 C41 C42 178.8(15) . . ?
C41 C42 H42A 109.5 . . ?
C41 C42 H42B 109.5 . . ?
H42A C42 H42B 109.5 . . ?
C41 C42 H42C 109.5 . . ?
H42A C42 H42C 109.5 . . ?
H42B C42 H42C 109.5 . . ?
N51 C51 C52 179.0(16) . . ?
C51 C52 H52A 109.5 . . ?
C51 C52 H52B 109.5 . . ?
H52A C52 H52B 109.5 . . ?
C51 C52 H52C 109.5 . . ?
H52A C52 H52C 109.5 . . ?
H52B C52 H52C 109.5 . . ?
N61 C61 C62 175.4(17) . . ?
C61 C62 H62A 109.5 . . ?
C61 C62 H62B 109.5 . . ?
H62A C62 H62B 109.5 . . ?
C61 C62 H62C 109.5 . . ?
H62A C62 H62C 109.5 . . ?
H62B C62 H62C 109.5 . . ?
N71 C71 C72 176.2(17) . . ?
C71 C72 H72A 109.5 . . ?
C71 C72 H72B 109.5 . . ?
H72A C72 H72B 109.5 . . ?
C71 C72 H72C 109.5 . . ?
H72A C72 H72C 109.5 . . ?
H72B C72 H72C 109.5 . . ?

loop_
_geom_bond_atom_site_label_1
_geom_bond_atom_site_label_2
_geom_bond_distance
_geom_bond_site_symmetry_2
_geom_bond_publ_flag
Pt1 P1 2.210(2) . ?
Pt1 P2 2.215(2) . ?
Pt1 Cl1 2.3387(19) . ?
Pt1 Cl2 2.3420(19) . ?
P1 O13 1.569(5) . ?
P1 O11 1.577(6) . ?
P1 O12 1.599(6) . ?
O11 C11 1.426(10) . ?
O12 C18 1.416(10) . ?
O13 C115 1.421(9) . ?
O14 C145 1.463(10) . ?
O14 C122 1.480(9) . ?
N1 C146 1.310(10) . ?
N1 C154 1.367(11) . ?
C11 C12 1.385(13) . ?
C11 C16 1.412(13) . ?
C12 C13 1.394(14) . ?
C12 C128 1.501(13) . ?
C13 C14 1.362(15) . ?
C13 H11 0.9500 . ?
C14 C15 1.435(14) . ?
C14 C129 1.556(11) . ?
C15 C16 1.394(14) . ?
C15 H12 0.9500 . ?
C16 C17 1.512(13) . ?
C17 C19 1.503(13) . ?
C17 H13 0.9900 . ?
C17 H14 0.9900 . ?
C18 C19 1.382(13) . ?
C18 C113 1.387(12) . ?
C19 C110 1.399(14) . ?
C110 C111 1.389(14) . ?
C110 H15 0.9500 . ?
C111 C112 1.414(13) . ?
C111 C133 1.544(12) . ?
C112 C113 1.413(13) . ?
C112 H16 0.9500 . ?
C113 C114 1.487(12) . ?
C114 C116 1.513(11) . ?
C114 H17 0.9900 . ?
C114 H18 0.9900 . ?
C115 C116 1.406(10) . ?
C115 C120 1.407(11) . ?
C116 C117 1.395(11) . ?
C117 C118 1.388(12) . ?
C117 H19 0.9500 . ?
C118 C119 1.410(12) . ?
C118 C137 1.515(13) . ?
C119 C120 1.388(11) . ?
C119 H110 0.9500 . ?
C120 C121 1.514(11) . ?
C121 C123 1.526(11) . ?
C121 H111 0.9900 . ?
C121 H112 0.9900 . ?
C122 C123 1.326(11) . ?
C122 C127 1.375(12) . ?
C123 C124 1.398(11) . ?
C124 C125 1.386(13) . ?
C124 H113 0.9500 . ?
C125 C126 1.413(13) . ?
C125 C141 1.544(14) . ?
C126 C127 1.394(13) . ?
C126 H114 0.9500 . ?
C127 C128 1.481(12) . ?
C128 H115 0.9900 . ?
C128 H116 0.9900 . ?
C129 C13C 1.516(7) . ?
C129 C13B 1.517(7) . ?
C129 C13D 1.519(7) . ?
C129 C13E 1.521(7) . ?
C129 C13F 1.528(7) . ?
C129 C13A 1.535(7) . ?
C13A H17A 0.9800 . ?
C13A H17B 0.9800 . ?
C13A H17C 0.9800 . ?
C13B H18D 0.9800 . ?
C13B H18E 0.9800 . ?
C13B H18F 0.9800 . ?
C13C H19G 0.9800 . ?
C13C H19H 0.9800 . ?
C13C H19I 0.9800 . ?
C13D H17J 0.9800 . ?
C13D H17K 0.9800 . ?
C13D H17L 0.9800 . ?
C13E H18M 0.9800 . ?
C13E H18N 0.9800 . ?
C13E H18O 0.9800 . ?
C13F H19P 0.9800 . ?
C13F H19Q 0.9800 . ?
C13F H19R 0.9800 . ?
C133 C136 1.524(7) . ?
C133 C134 1.526(7) . ?
C133 C135 1.527(7) . ?
C134 H120 0.9800 . ?
C134 H121 0.9800 . ?
C134 H122 0.9800 . ?
C135 H123 0.9800 . ?
C135 H124 0.9800 . ?
C135 H125 0.9800 . ?
C136 H126 0.9800 . ?
C136 H127 0.9800 . ?
C136 H128 0.9800 . ?
C137 C138 1.516(7) . ?
C137 C140 1.520(7) . ?
C137 C139 1.528(7) . ?
C138 H129 0.9800 . ?
C138 H130 0.9800 . ?
C138 H131 0.9800 . ?
C139 H132 0.9800 . ?
C139 H133 0.9800 . ?
C139 H134 0.9800 . ?
C140 H135 0.9800 . ?
C140 H136 0.9800 . ?
C140 H137 0.9800 . ?
C141 C142 1.518(7) . ?
C141 C144 1.526(7) . ?
C141 C143 1.535(7) . ?
C142 H138 0.9800 . ?
C142 H139 0.9800 . ?
C142 H140 0.9800 . ?
C143 H141 0.9800 . ?
C143 H142 0.9800 . ?
C143 H143 0.9800 . ?
C144 H144 0.9800 . ?
C144 H145 0.9800 . ?
C144 H146 0.9800 . ?
C145 C146 1.513(11) . ?
C145 H147 0.9900 . ?
C145 H148 0.9900 . ?
C146 C147 1.433(12) . ?
C147 C148 1.359(12) . ?
C147 H149 0.9500 . ?
C148 C149 1.420(12) . ?
C148 H150 0.9500 . ?
C149 C150 1.394(14) . ?
C149 C154 1.416(12) . ?
C150 C151 1.391(16) . ?
C150 H151 0.9500 . ?
C151 C152 1.385(16) . ?
C151 H152 0.9500 . ?
C152 C153 1.368(15) . ?
C152 H153 0.9500 . ?
C153 C154 1.422(13) . ?
C153 H154 0.9500 . ?
P2 O23 1.580(6) . ?
P2 O21 1.596(5) . ?
P2 O22 1.601(6) . ?
O21 C21 1.429(9) . ?
O22 C28 1.413(9) . ?
O23 C215 1.421(9) . ?
O24 C222 1.384(10) . ?
O24 C245 1.448(10) . ?
N2 C246 1.304(12) . ?
N2 C254 1.365(12) . ?
C21 C26 1.367(12) . ?
C21 C22 1.405(11) . ?
C22 C23 1.404(13) . ?
C22 C228 1.510(11) . ?
C23 C24 1.391(13) . ?
C23 H21 0.9500 . ?
C24 C25 1.402(13) . ?
C24 C229 1.541(11) . ?
C25 C26 1.397(12) . ?
C25 H22 0.9500 . ?
C26 C27 1.518(11) . ?
C27 C29 1.507(11) . ?
C27 H23 0.9900 . ?
C27 H24 0.9900 . ?
C28 C213 1.375(11) . ?
C28 C29 1.380(11) . ?
C29 C210 1.400(11) . ?
C210 C211 1.408(11) . ?
C210 H25 0.9500 . ?
C211 C212 1.388(11) . ?
C211 C233 1.534(11) . ?
C212 C213 1.394(11) . ?
C212 H26 0.9500 . ?
C213 C214 1.503(11) . ?
C214 C216 1.505(10) . ?
C214 H27 0.9900 . ?
C214 H28 0.9900 . ?
C215 C220 1.394(11) . ?
C215 C216 1.400(11) . ?
C216 C217 1.394(11) . ?
C217 C218 1.390(12) . ?
C217 H29 0.9500 . ?
C218 C219 1.387(12) . ?
C218 C237 1.532(12) . ?
C219 C220 1.377(12) . ?
C219 H210 0.9500 . ?
C220 C221 1.513(11) . ?
C221 C223 1.510(12) . ?
C221 H211 0.9900 . ?
C221 H212 0.9900 . ?
C222 C223 1.397(12) . ?
C222 C227 1.405(11) . ?
C223 C224 1.391(12) . ?
C224 C225 1.384(12) . ?
C224 H213 0.9500 . ?
C225 C226 1.418(12) . ?
C225 C241 1.552(10) . ?
C226 C227 1.389(12) . ?
C226 H214 0.9500 . ?
C227 C228 1.498(11) . ?
C228 H215 0.9900 . ?
C228 H216 0.9900 . ?
C229 C23A 1.509(7) . ?
C229 C23E 1.510(7) . ?
C229 C23C 1.527(7) . ?
C229 C23D 1.532(7) . ?
C229 C23F 1.539(7) . ?
C229 C23B 1.544(7) . ?
C23A H27A 0.9800 . ?
C23A H27B 0.9800 . ?
C23A H27C 0.9800 . ?
C23B H28D 0.9800 . ?
C23B H28E 0.9800 . ?
C23B H28F 0.9800 . ?
C23C H29G 0.9800 . ?
C23C H29H 0.9800 . ?
C23C H29I 0.9800 . ?
C23D H27J 0.9800 . ?
C23D H27K 0.9800 . ?
C23D H27L 0.9800 . ?
C23E H28M 0.9800 . ?
C23E H28N 0.9800 . ?
C23E H28O 0.9800 . ?
C23F H29P 0.9800 . ?
C23F H29Q 0.9800 . ?
C23F H29R 0.9800 . ?
C233 C235 1.523(7) . ?
C233 C236 1.525(7) . ?
C233 C234 1.526(7) . ?
C234 H220 0.9800 . ?
C234 H221 0.9800 . ?
C234 H222 0.9800 . ?
C235 H223 0.9800 . ?
C235 H224 0.9800 . ?
C235 H225 0.9800 . ?
C236 H226 0.9800 . ?
C236 H227 0.9800 . ?
C236 H228 0.9800 . ?
C237 C239 1.525(7) . ?
C237 C238 1.526(7) . ?
C237 C240 1.527(7) . ?
C238 H229 0.9800 . ?
C238 H230 0.9800 . ?
C238 H231 0.9800 . ?
C239 H232 0.9800 . ?
C239 H233 0.9800 . ?
C239 H234 0.9800 . ?
C240 H235 0.9800 . ?
C240 H236 0.9800 . ?
C240 H237 0.9800 . ?
C241 C24C 1.516(7) . ?
C241 C24A 1.520(7) . ?
C241 C24F 1.521(7) . ?
C241 C24D 1.522(7) . ?
C241 C24B 1.529(7) . ?
C241 C24E 1.530(7) . ?
C24A H238 0.9800 . ?
C24A H239 0.9800 . ?
C24A H240 0.9800 . ?
C24B H241 0.9800 . ?
C24B H242 0.9800 . ?
C24B H243 0.9800 . ?
C24C H244 0.9800 . ?
C24C H245 0.9800 . ?
C24C H246 0.9800 . ?
C24D H247 0.9800 . ?
C24D H248 0.9800 . ?
C24D H249 0.9800 . ?
C24E H250 0.9800 . ?
C24E H251 0.9800 . ?
C24E H252 0.9800 . ?
C24F H253 0.9800 . ?
C24F H254 0.9800 . ?
C24F H255 0.9800 . ?
C245 C246 1.507(12) . ?
C245 H256 0.9900 . ?
C245 H257 0.9900 . ?
C246 C247 1.401(15) . ?
C247 C248 1.377(18) . ?
C247 H258 0.9500 . ?
C248 C249 1.405(17) . ?
C248 H259 0.9500 . ?
C249 C254 1.390(13) . ?
C249 C250 1.422(15) . ?
C250 C251 1.346(15) . ?
C250 H260 0.9500 . ?
C251 C252 1.383(18) . ?
C251 H261 0.9500 . ?
C252 C253 1.40(2) . ?
C252 H262 0.9500 . ?
C253 C254 1.378(16) . ?
C253 H263 0.9500 . ?
N31 C31 1.126(9) . ?
C31 C32 1.429(10) . ?
C32 H32A 0.9800 . ?
C32 H32B 0.9800 . ?
C32 H32C 0.9800 . ?
N41 C41 1.130(9) . ?
C41 C42 1.430(10) . ?
C42 H42A 0.9800 . ?
C42 H42B 0.9800 . ?
C42 H42C 0.9800 . ?
N51 C51 1.125(9) . ?
C51 C52 1.427(9) . ?
C52 H52A 0.9800 . ?
C52 H52B 0.9800 . ?
C52 H52C 0.9800 . ?
N61 C61 1.130(9) . ?
C61 C62 1.430(10) . ?
C62 H62A 0.9800 . ?
C62 H62B 0.9800 . ?
C62 H62C 0.9800 . ?
N71 C71 1.127(9) . ?
C71 C72 1.433(10) . ?
C72 H72A 0.9800 . ?
C72 H72B 0.9800 . ?
C72 H72C 0.9800 . ?

loop_
_geom_torsion_atom_site_label_1
_geom_torsion_atom_site_label_2
_geom_torsion_atom_site_label_3
_geom_torsion_atom_site_label_4
_geom_torsion
_geom_torsion_site_symmetry_1
_geom_torsion_site_symmetry_2
_geom_torsion_site_symmetry_3
_geom_torsion_site_symmetry_4
_geom_torsion_publ_flag
P2 Pt1 P1 O13 31.4(2) . . . . ?
Cl1 Pt1 P1 O13 -152.1(2) . . . . ?
P2 Pt1 P1 O11 152.9(3) . . . . ?
Cl1 Pt1 P1 O11 -30.6(3) . . . . ?
P2 Pt1 P1 O12 -87.1(2) . . . . ?
Cl1 Pt1 P1 O12 89.4(2) . . . . ?
O13 P1 O11 C11 -177.7(9) . . . . ?
O12 P1 O11 C11 -65.6(9) . . . . ?
Pt1 P1 O11 C11 56.0(10) . . . . ?
O13 P1 O12 C18 71.2(6) . . . . ?
O11 P1 O12 C18 -38.0(6) . . . . ?
Pt1 P1 O12 C18 -166.7(5) . . . . ?
O11 P1 O13 C115 65.2(9) . . . . ?
O12 P1 O13 C115 -45.4(9) . . . . ?
Pt1 P1 O13 C115 -164.4(8) . . . . ?
P1 O11 C11 C12 -127.2(9) . . . . ?
P1 O11 C11 C16 57.3(13) . . . . ?
C16 C11 C12 C13 7.6(14) . . . . ?
O11 C11 C12 C13 -167.9(8) . . . . ?
C16 C11 C12 C128 -168.0(9) . . . . ?
O11 C11 C12 C128 16.5(13) . . . . ?
C11 C12 C13 C14 -1.4(16) . . . . ?
C128 C12 C13 C14 174.4(10) . . . . ?
C12 C13 C14 C15 -5.1(16) . . . . ?
C12 C13 C14 C129 176.4(9) . . . . ?
C13 C14 C15 C16 5.9(16) . . . . ?
C129 C14 C15 C16 -175.5(9) . . . . ?
C14 C15 C16 C11 -0.2(15) . . . . ?
C14 C15 C16 C17 -176.9(9) . . . . ?
C12 C11 C16 C15 -6.7(14) . . . . ?
O11 C11 C16 C15 168.7(8) . . . . ?
C12 C11 C16 C17 169.9(9) . . . . ?
O11 C11 C16 C17 -14.8(14) . . . . ?
C15 C16 C17 C19 -117.5(10) . . . . ?
C11 C16 C17 C19 66.0(12) . . . . ?
P1 O12 C18 C19 89.8(9) . . . . ?
P1 O12 C18 C113 -93.5(9) . . . . ?
C113 C18 C19 C110 0.4(14) . . . . ?
O12 C18 C19 C110 176.8(8) . . . . ?
C113 C18 C19 C17 178.4(9) . . . . ?
O12 C18 C19 C17 -5.1(13) . . . . ?
C16 C17 C19 C18 -91.6(11) . . . . ?
C16 C17 C19 C110 86.4(12) . . . . ?
C18 C19 C110 C111 -1.0(15) . . . . ?
C17 C19 C110 C111 -179.1(9) . . . . ?
C19 C110 C111 C112 1.1(15) . . . . ?
C19 C110 C111 C133 -176.9(8) . . . . ?
C110 C111 C112 C113 -0.4(14) . . . . ?
C133 C111 C112 C113 177.7(8) . . . . ?
C19 C18 C113 C112 0.3(14) . . . . ?
O12 C18 C113 C112 -176.3(8) . . . . ?
C19 C18 C113 C114 -176.9(8) . . . . ?
O12 C18 C113 C114 6.6(12) . . . . ?
C111 C112 C113 C18 -0.2(13) . . . . ?
C111 C112 C113 C114 176.9(8) . . . . ?
C18 C113 C114 C116 90.3(10) . . . . ?
C112 C113 C114 C116 -86.7(10) . . . . ?
P1 O13 C115 C116 51.4(12) . . . . ?
P1 O13 C115 C120 -138.3(8) . . . . ?
C120 C115 C116 C117 5.2(11) . . . . ?
O13 C115 C116 C117 174.9(7) . . . . ?
C120 C115 C116 C114 -173.3(7) . . . . ?
O13 C115 C116 C114 -3.5(12) . . . . ?
C113 C114 C116 C117 104.6(9) . . . . ?
C113 C114 C116 C115 -76.9(10) . . . . ?
C115 C116 C117 C118 -2.3(12) . . . . ?
C114 C116 C117 C118 176.3(8) . . . . ?
C116 C117 C118 C119 -1.0(13) . . . . ?
C116 C117 C118 C137 -175.8(8) . . . . ?
C117 C118 C119 C120 1.6(13) . . . . ?
C137 C118 C119 C120 176.6(8) . . . . ?
C118 C119 C120 C115 1.2(13) . . . . ?
C118 C119 C120 C121 -175.8(8) . . . . ?
C116 C115 C120 C119 -4.6(12) . . . . ?
O13 C115 C120 C119 -175.0(7) . . . . ?
C116 C115 C120 C121 172.3(7) . . . . ?
O13 C115 C120 C121 1.9(11) . . . . ?
C119 C120 C121 C123 -104.8(9) . . . . ?
C115 C120 C121 C123 78.3(9) . . . . ?
C145 O14 C122 C123 -68.5(9) . . . . ?
C145 O14 C122 C127 103.9(8) . . . . ?
C127 C122 C123 C124 2.9(13) . . . . ?
O14 C122 C123 C124 174.1(7) . . . . ?
C127 C122 C123 C121 171.7(8) . . . . ?
O14 C122 C123 C121 -17.1(11) . . . . ?
C120 C121 C123 C122 -97.7(9) . . . . ?
C120 C121 C123 C124 70.7(10) . . . . ?
C122 C123 C124 C125 -3.0(12) . . . . ?
C121 C123 C124 C125 -172.1(8) . . . . ?
C123 C124 C125 C126 3.7(13) . . . . ?
C123 C124 C125 C141 -177.3(8) . . . . ?
C124 C125 C126 C127 -4.1(14) . . . . ?
C141 C125 C126 C127 177.0(9) . . . . ?
C123 C122 C127 C126 -3.2(13) . . . . ?
O14 C122 C127 C126 -174.5(7) . . . . ?
C123 C122 C127 C128 -172.5(9) . . . . ?
O14 C122 C127 C128 16.1(12) . . . . ?
C125 C126 C127 C122 3.7(13) . . . . ?
C125 C126 C127 C128 172.9(9) . . . . ?
C122 C127 C128 C12 98.1(10) . . . . ?
C126 C127 C128 C12 -70.4(12) . . . . ?
C11 C12 C128 C127 -68.5(12) . . . . ?
C13 C12 C128 C127 115.8(10) . . . . ?
C13 C14 C129 C13C 129.9(14) . . . . ?
C15 C14 C129 C13C -48.6(14) . . . . ?
C13 C14 C129 C13B 8.4(15) . . . . ?
C15 C14 C129 C13B -170.1(13) . . . . ?
C13 C14 C129 C13D -132.9(16) . . . . ?
C15 C14 C129 C13D 48.6(16) . . . . ?
C13 C14 C129 C13E -11.6(16) . . . . ?
C15 C14 C129 C13E 170.0(14) . . . . ?
C13 C14 C129 C13F 107.7(16) . . . . ?
C15 C14 C129 C13F -70.8(15) . . . . ?
C13 C14 C129 C13A -110.9(13) . . . . ?
C15 C14 C129 C13A 70.7(13) . . . . ?
C110 C111 C133 C136 -121.4(10) . . . . ?
C112 C111 C133 C136 60.6(9) . . . . ?
C110 C111 C133 C134 -1.0(11) . . . . ?
C112 C111 C133 C134 -179.0(8) . . . . ?
C110 C111 C133 C135 118.7(10) . . . . ?
C112 C111 C133 C135 -59.3(9) . . . . ?
C117 C118 C137 C138 -1.0(13) . . . . ?
C119 C118 C137 C138 -175.6(9) . . . . ?
C117 C118 C137 C140 -123.9(10) . . . . ?
C119 C118 C137 C140 61.5(11) . . . . ?
C117 C118 C137 C139 118.4(10) . . . . ?
C119 C118 C137 C139 -56.2(11) . . . . ?
C124 C125 C141 C142 -179.9(9) . . . . ?
C126 C125 C141 C142 -1.0(13) . . . . ?
C124 C125 C141 C144 -56.2(11) . . . . ?
C126 C125 C141 C144 122.7(10) . . . . ?
C124 C125 C141 C143 61.0(11) . . . . ?
C126 C125 C141 C143 -120.1(10) . . . . ?
C122 O14 C145 C146 -87.5(8) . . . . ?
C154 N1 C146 C147 -2.6(12) . . . . ?
C154 N1 C146 C145 172.4(7) . . . . ?
O14 C145 C146 N1 118.9(8) . . . . ?
O14 C145 C146 C147 -65.8(9) . . . . ?
N1 C146 C147 C148 0.5(13) . . . . ?
C145 C146 C147 C148 -174.5(8) . . . . ?
C146 C147 C148 C149 2.6(13) . . . . ?
C147 C148 C149 C150 175.9(9) . . . . ?
C147 C148 C149 C154 -3.4(13) . . . . ?
C154 C149 C150 C151 0.9(15) . . . . ?
C148 C149 C150 C151 -178.5(10) . . . . ?
C149 C150 C151 C152 -3.8(17) . . . . ?
C150 C151 C152 C153 4.0(18) . . . . ?
C151 C152 C153 C154 -1.2(17) . . . . ?
C146 N1 C154 C149 1.7(12) . . . . ?
C146 N1 C154 C153 -178.2(8) . . . . ?
C150 C149 C154 N1 -178.1(9) . . . . ?
C148 C149 C154 N1 1.3(13) . . . . ?
C150 C149 C154 C153 1.8(13) . . . . ?
C148 C149 C154 C153 -178.8(8) . . . . ?
C152 C153 C154 N1 178.2(9) . . . . ?
C152 C153 C154 C149 -1.6(14) . . . . ?
P1 Pt1 P2 O23 33.2(2) . . . . ?
Cl2 Pt1 P2 O23 -151.3(2) . . . . ?
P1 Pt1 P2 O21 154.3(2) . . . . ?
Cl2 Pt1 P2 O21 -30.2(2) . . . . ?
P1 Pt1 P2 O22 -84.9(2) . . . . ?
Cl2 Pt1 P2 O22 90.6(2) . . . . ?
O23 P2 O21 C21 -179.6(7) . . . . ?
O22 P2 O21 C21 -67.9(8) . . . . ?
Pt1 P2 O21 C21 54.8(8) . . . . ?
O23 P2 O22 C28 72.1(6) . . . . ?
O21 P2 O22 C28 -36.7(6) . . . . ?
Pt1 P2 O22 C28 -166.4(5) . . . . ?
O21 P2 O23 C215 63.5(9) . . . . ?
O22 P2 O23 C215 -46.8(9) . . . . ?
Pt1 P2 O23 C215 -166.0(8) . . . . ?
P2 O21 C21 C26 56.9(11) . . . . ?
P2 O21 C21 C22 -124.6(7) . . . . ?
C26 C21 C22 C23 3.7(13) . . . . ?
O21 C21 C22 C23 -174.7(7) . . . . ?
C26 C21 C22 C228 -170.2(8) . . . . ?
O21 C21 C22 C228 11.3(12) . . . . ?
C21 C22 C23 C24 0.0(14) . . . . ?
C228 C22 C23 C24 174.6(9) . . . . ?
C22 C23 C24 C25 -3.9(14) . . . . ?
C22 C23 C24 C229 -178.9(8) . . . . ?
C23 C24 C25 C26 4.4(14) . . . . ?
C229 C24 C25 C26 179.5(8) . . . . ?
C22 C21 C26 C25 -3.3(13) . . . . ?
O21 C21 C26 C25 175.0(8) . . . . ?
C22 C21 C26 C27 171.7(8) . . . . ?
O21 C21 C26 C27 -10.0(13) . . . . ?
C24 C25 C26 C21 -0.9(14) . . . . ?
C24 C25 C26 C27 -176.4(8) . . . . ?
C21 C26 C27 C29 58.9(11) . . . . ?
C25 C26 C27 C29 -125.9(8) . . . . ?
P2 O22 C28 C213 -93.5(8) . . . . ?
P2 O22 C28 C29 89.0(8) . . . . ?
C213 C28 C29 C210 0.2(12) . . . . ?
O22 C28 C29 C210 177.6(7) . . . . ?
C213 C28 C29 C27 -179.6(7) . . . . ?
O22 C28 C29 C27 -2.3(11) . . . . ?
C26 C27 C29 C28 -90.8(9) . . . . ?
C26 C27 C29 C210 89.4(10) . . . . ?
C28 C29 C210 C211 -0.2(12) . . . . ?
C27 C29 C210 C211 179.6(7) . . . . ?
C29 C210 C211 C212 0.7(12) . . . . ?
C29 C210 C211 C233 -178.7(7) . . . . ?
C210 C211 C212 C213 -1.2(12) . . . . ?
C233 C211 C212 C213 178.1(7) . . . . ?
C29 C28 C213 C212 -0.7(12) . . . . ?
O22 C28 C213 C212 -178.0(7) . . . . ?
C29 C28 C213 C214 -176.0(7) . . . . ?
O22 C28 C213 C214 6.7(11) . . . . ?
C211 C212 C213 C28 1.2(12) . . . . ?
C211 C212 C213 C214 176.4(7) . . . . ?
C28 C213 C214 C216 89.8(9) . . . . ?
C212 C213 C214 C216 -85.3(9) . . . . ?
P2 O23 C215 C220 -136.8(8) . . . . ?
P2 O23 C215 C216 50.8(13) . . . . ?
C220 C215 C216 C217 6.4(11) . . . . ?
O23 C215 C216 C217 178.5(7) . . . . ?
C220 C215 C216 C214 -172.7(7) . . . . ?
O23 C215 C216 C214 -0.6(12) . . . . ?
C213 C214 C216 C217 101.2(8) . . . . ?
C213 C214 C216 C215 -79.7(10) . . . . ?
C215 C216 C217 C218 -1.1(12) . . . . ?
C214 C216 C217 C218 178.0(7) . . . . ?
C216 C217 C218 C219 -3.7(12) . . . . ?
C216 C217 C218 C237 177.8(7) . . . . ?
C217 C218 C219 C220 3.5(13) . . . . ?
C237 C218 C219 C220 -178.0(8) . . . . ?
C218 C219 C220 C215 1.5(13) . . . . ?
C218 C219 C220 C221 -179.4(8) . . . . ?
C216 C215 C220 C219 -6.6(12) . . . . ?
O23 C215 C220 C219 -179.1(7) . . . . ?
C216 C215 C220 C221 174.4(7) . . . . ?
O23 C215 C220 C221 1.9(11) . . . . ?
C219 C220 C221 C223 -99.3(9) . . . . ?
C215 C220 C221 C223 79.7(10) . . . . ?
C245 O24 C222 C223 -70.7(10) . . . . ?
C245 O24 C222 C227 118.2(8) . . . . ?
O24 C222 C223 C224 179.4(7) . . . . ?
C227 C222 C223 C224 -9.7(12) . . . . ?
O24 C222 C223 C221 -7.8(12) . . . . ?
C227 C222 C223 C221 163.0(8) . . . . ?
C220 C221 C223 C224 68.1(10) . . . . ?
C220 C221 C223 C222 -104.6(9) . . . . ?
C222 C223 C224 C225 5.7(13) . . . . ?
C221 C223 C224 C225 -167.1(8) . . . . ?
C223 C224 C225 C226 -0.4(13) . . . . ?
C223 C224 C225 C241 -177.7(7) . . . . ?
C224 C225 C226 C227 -0.9(13) . . . . ?
C241 C225 C226 C227 176.4(7) . . . . ?
C225 C226 C227 C222 -3.2(13) . . . . ?
C225 C226 C227 C228 175.1(8) . . . . ?
O24 C222 C227 C226 179.7(7) . . . . ?
C223 C222 C227 C226 8.5(12) . . . . ?
O24 C222 C227 C228 1.3(11) . . . . ?
C223 C222 C227 C228 -169.9(8) . . . . ?
C226 C227 C228 C22 -73.6(10) . . . . ?
C222 C227 C228 C22 104.7(9) . . . . ?
C23 C22 C228 C227 126.6(8) . . . . ?
C21 C22 C228 C227 -59.3(11) . . . . ?
C23 C24 C229 C23A 101.2(11) . . . . ?
C25 C24 C229 C23A -73.6(11) . . . . ?
C23 C24 C229 C23E -96.9(15) . . . . ?
C25 C24 C229 C23E 88.4(14) . . . . ?
C23 C24 C229 C23C -22.1(12) . . . . ?
C25 C24 C229 C23C 163.1(10) . . . . ?
C23 C24 C229 C23D 141.8(15) . . . . ?
C25 C24 C229 C23D -32.9(14) . . . . ?
C23 C24 C229 C23F 24.1(14) . . . . ?
C25 C24 C229 C23F -150.7(12) . . . . ?
C23 C24 C229 C23B -139.2(10) . . . . ?
C25 C24 C229 C23B 46.0(11) . . . . ?
C212 C211 C233 C235 -109.9(8) . . . . ?
C210 C211 C233 C235 69.4(9) . . . . ?
C212 C211 C233 C236 8.8(10) . . . . ?
C210 C211 C233 C236 -171.9(7) . . . . ?
C212 C211 C233 C234 130.8(8) . . . . ?
C210 C211 C233 C234 -49.9(9) . . . . ?
C219 C218 C237 C239 -117.5(9) . . . . ?
C217 C218 C237 C239 60.9(10) . . . . ?
C219 C218 C237 C238 123.5(9) . . . . ?
C217 C218 C237 C238 -58.1(10) . . . . ?
C219 C218 C237 C240 2.9(11) . . . . ?
C217 C218 C237 C240 -178.7(8) . . . . ?
C224 C225 C241 C24C -131.7(9) . . . . ?
C226 C225 C241 C24C 51.1(10) . . . . ?
C224 C225 C241 C24A 107.3(10) . . . . ?
C226 C225 C241 C24A -69.8(10) . . . . ?
C224 C225 C241 C24F -62.6(14) . . . . ?
C226 C225 C241 C24F 120.2(14) . . . . ?
C224 C225 C241 C24D 58.1(14) . . . . ?
C226 C225 C241 C24D -119.1(14) . . . . ?
C224 C225 C241 C24B -11.9(10) . . . . ?
C226 C225 C241 C24B 170.9(9) . . . . ?
C224 C225 C241 C24E 177.7(13) . . . . ?
C226 C225 C241 C24E 0.5(14) . . . . ?
C222 O24 C245 C246 -93.7(8) . . . . ?
C254 N2 C246 C247 0.1(14) . . . . ?
C254 N2 C246 C245 176.7(8) . . . . ?
O24 C245 C246 N2 105.2(9) . . . . ?
O24 C245 C246 C247 -78.0(11) . . . . ?
N2 C246 C247 C248 0.8(18) . . . . ?
C245 C246 C247 C248 -175.8(11) . . . . ?
C246 C247 C248 C249 -0.1(19) . . . . ?
C247 C248 C249 C254 -1.4(18) . . . . ?
C247 C248 C249 C250 177.0(11) . . . . ?
C254 C249 C250 C251 -3.9(16) . . . . ?
C248 C249 C250 C251 177.8(11) . . . . ?
C249 C250 C251 C252 1.3(18) . . . . ?
C250 C251 C252 C253 -1(2) . . . . ?
C251 C252 C253 C254 3(2) . . . . ?
C246 N2 C254 C253 176.4(10) . . . . ?
C246 N2 C254 C249 -1.6(14) . . . . ?
C252 C253 C254 N2 176.5(12) . . . . ?
C252 C253 C254 C249 -5.3(18) . . . . ?
C248 C249 C254 N2 2.3(15) . . . . ?
C250 C249 C254 N2 -176.1(9) . . . . ?
C248 C249 C254 C253 -175.8(11) . . . . ?
C250 C249 C254 C253 5.8(15) . . . . ?

loop_
_platon_squeeze_void_nr
_platon_squeeze_void_average_x
_platon_squeeze_void_average_y
_platon_squeeze_void_average_z
_platon_squeeze_void_volume
_platon_squeeze_void_count_electrons
1 -0.158 0.500 0.774 1998.1 386.7
